data_7028399
loop_
_publ_author_name
'Xue, Shufang'
'Guo, Yun-Nan'
'Zhao, Lang'
'Zhang, Peng'
'Tang, Jinkui'

_publ_section_title
;
 Unique Y-shaped lanthanide aggregates and single-molecule magnet
 behaviour for the Dy4 analogue.
;
_journal_issue 4
_journal_name_full 'Dalton transactions (Cambridge, England : 2003)'
_journal_page_first 1564
_journal_page_last 1570
_journal_paper_doi 10.1039/c3dt52444b
_journal_volume 43
_journal_year 2014
_chemical_formula_sum 'C52 H69 Cl3 N20 O37 Tb4'
_chemical_formula_weight 2308.34
_chemical_name_systematic
; 
 ? 
;
_space_group_IT_number 2
_symmetry_cell_setting triclinic
_symmetry_space_group_name_Hall '-P 1'
_symmetry_space_group_name_H-M 'P -1'
_atom_sites_solution_hydrogens geom
_atom_sites_solution_primary direct
_atom_sites_solution_secondary difmap
_audit_creation_method SHELXL-97
_cell_angle_alpha 75.517(2)
_cell_angle_beta 77.908(2)
_cell_angle_gamma 72.819(2)
_cell_formula_units_Z 2
_cell_length_a 12.4957(11)
_cell_length_b 17.9095(15)
_cell_length_c 18.8656(16)
_cell_measurement_reflns_used 3362
_cell_measurement_temperature 191(2)
_cell_measurement_theta_max 23.61
_cell_measurement_theta_min 2.40
_cell_volume 3863.2(6)
_computing_cell_refinement 'Bruker SMART'
_computing_data_collection 'Bruker SMART'
_computing_data_reduction 'Bruker SAINT'
_computing_molecular_graphics 'Bruker SHELXTL'
_computing_publication_material 'Bruker SHELXTL'
_computing_structure_refinement 'SHELXL-97 (Sheldrick, 1997)'
_computing_structure_solution 'SHELXS-97 (Sheldrick, 1990)'
_diffrn_ambient_temperature 191(2)
_diffrn_measured_fraction_theta_full 0.989
_diffrn_measured_fraction_theta_max 0.989
_diffrn_measurement_device_type 'CCD area detector'
_diffrn_measurement_method 'phi and omega scans'
_diffrn_radiation_monochromator graphite
_diffrn_radiation_source 'fine-focus sealed tube'
_diffrn_radiation_type MoK\a
_diffrn_radiation_wavelength 0.71073
_diffrn_reflns_av_R_equivalents 0.0680
_diffrn_reflns_av_unetI/netI 0.1561
_diffrn_reflns_limit_h_max 12
_diffrn_reflns_limit_h_min -14
_diffrn_reflns_limit_k_max 18
_diffrn_reflns_limit_k_min -21
_diffrn_reflns_limit_l_max 20
_diffrn_reflns_limit_l_min -22
_diffrn_reflns_number 20050
_diffrn_reflns_theta_full 25.13
_diffrn_reflns_theta_max 25.13
_diffrn_reflns_theta_min 1.13
_exptl_absorpt_coefficient_mu 3.824
_exptl_absorpt_correction_T_max 0.5797
_exptl_absorpt_correction_T_min 0.4605
_exptl_absorpt_correction_type multi-scan
_exptl_absorpt_process_details 'SADABS; Bruker, 2000'
_exptl_crystal_colour orange
_exptl_crystal_density_diffrn 1.984
_exptl_crystal_density_method 'not measured'
_exptl_crystal_description block
_exptl_crystal_F_000 2255
_exptl_crystal_size_max 0.24
_exptl_crystal_size_mid 0.20
_exptl_crystal_size_min 0.16
_refine_diff_density_max 1.875
_refine_diff_density_min -2.233
_refine_diff_density_rms 0.268
_refine_ls_extinction_method none
_refine_ls_goodness_of_fit_ref 1.029
_refine_ls_hydrogen_treatment constr
_refine_ls_matrix_type full
_refine_ls_number_parameters 1036
_refine_ls_number_reflns 13638
_refine_ls_number_restraints 989
_refine_ls_restrained_S_all 0.997
_refine_ls_R_factor_all 0.1469
_refine_ls_R_factor_gt 0.0762
_refine_ls_shift/su_max 0.001
_refine_ls_shift/su_mean 0.000
_refine_ls_structure_factor_coef Fsqd
_refine_ls_weighting_details 'calc w=1/[\s^2^(Fo^2^)+(0.1013P)^2^+0.0000P] where P=(Fo^2^+2Fc^2^)/3'
_refine_ls_weighting_scheme calc
_refine_ls_wR_factor_gt 0.1831
_refine_ls_wR_factor_ref 0.2292
_reflns_number_gt 7389
_reflns_number_total 13638
_reflns_threshold_expression >2sigma(I)
_cod_data_source_file c3dt52444b.txt
_cod_data_source_block y212111303_0m
_cod_depositor_comments
;
The following automatic conversions were performed:

'_symmetry_cell_setting' value 'Triclinic' changed to 'triclinic'
according to
/usr/data/users/saulius/automatic-downloads/current/RSC/lib/dictionaries/cif_core.dic
dictionary named 'cif_core.dic' version 2.4.2 from 2011-04-26.

Automatic conversion script
Id: cif_fix_values 2281 2013-09-26 08:29:07Z andrius 
;
_cod_original_sg_symbol_H-M 'P-1   '
_cod_database_code 7028399

loop_
_symmetry_equiv_pos_as_xyz
'x, y, z'
'-x, -y, -z'

loop_
_atom_site_label
_atom_site_type_symbol
_atom_site_fract_x
_atom_site_fract_y
_atom_site_fract_z
_atom_site_U_iso_or_equiv
_atom_site_adp_type
_atom_site_occupancy
_atom_site_symmetry_multiplicity
_atom_site_calc_flag
_atom_site_refinement_flags
Tb1 Tb 0.35465(6) 0.21812(4) 0.45993(4) 0.0261(2) Uani 1 1 d .
Tb2 Tb 0.32236(6) 0.22189(5) 0.27743(4) 0.0299(2) Uani 1 1 d .
Tb3 Tb 0.26955(7) 0.09908(5) 0.17078(5) 0.0384(3) Uani 1 1 d .
Tb4 Tb 0.08436(7) 0.29727(5) 0.17525(5) 0.0326(2) Uani 1 1 d .
Cl1 Cl 0.6753(5) 0.3037(4) 0.5701(3) 0.0758(19) Uani 1 1 d .
Cl2 Cl 0.0684(5) 0.2782(4) 0.7650(3) 0.0724(18) Uani 1 1 d .
Cl3 Cl 0.5972(9) 0.4656(6) 0.1252(6) 0.153(4) Uiso 1 1 d D
N1 N 0.4161(10) 0.1869(8) 0.5867(7) 0.030(3) Uani 1 1 d .
N2 N 0.5606(11) 0.1151(8) 0.6615(7) 0.032(3) Uani 1 1 d .
N3 N 0.6558(10) 0.0200(8) 0.5594(8) 0.038(4) Uani 1 1 d .
H3A H 0.6902 -0.0104 0.5270 0.046 Uiso 1 1 calc R
H3B H 0.6802 0.0103 0.6022 0.046 Uiso 1 1 calc R
N4 N 0.5207(10) 0.1032(8) 0.4853(7) 0.031(3) Uani 1 1 d .
N5 N 0.5738(11) 0.0557(8) 0.4298(7) 0.033(3) Uani 1 1 d .
N6 N -0.0574(11) 0.4388(8) 0.1408(8) 0.039(4) Uani 1 1 d .
N7 N -0.1453(12) 0.5292(9) 0.0460(8) 0.046(4) Uani 1 1 d .
N8 N -0.1051(14) 0.4070(10) -0.0313(9) 0.064(5) Uani 1 1 d .
H8A H -0.0897 0.3685 -0.0559 0.076 Uiso 1 1 calc R
H8B H -0.1485 0.4542 -0.0478 0.076 Uiso 1 1 calc R
N9 N 0.0032(11) 0.3251(9) 0.0602(7) 0.038(4) Uani 1 1 d .
N10 N 0.0237(12) 0.2658(9) 0.0190(9) 0.046(4) Uani 1 1 d .
N11 N -0.1059(12) 0.2610(9) 0.2203(8) 0.043(4) Uani 1 1 d .
N12 N -0.2621(11) 0.2583(9) 0.3198(8) 0.043(4) Uani 1 1 d .
N13 N -0.1632(12) 0.3212(9) 0.3953(8) 0.052(4) Uani 1 1 d .
H13A H -0.1363 0.3441 0.4213 0.063 Uiso 1 1 calc R
H13B H -0.2241 0.3038 0.4142 0.063 Uiso 1 1 calc R
N14 N -0.0217(11) 0.3352(9) 0.2909(8) 0.040(4) Uani 1 1 d .
N15 N 0.0197(12) 0.3766(7) 0.3305(8) 0.037(4) Uani 1 1 d .
N16 N 0.2818(11) 0.3515(9) 0.5101(8) 0.040(4) Uani 1 1 d .
N17 N 0.1195(12) 0.4459(8) 0.5527(9) 0.049(4) Uani 1 1 d .
N18 N -0.0121(12) 0.3615(8) 0.5342(8) 0.046(4) Uani 1 1 d .
H18A H -0.0591 0.3372 0.5264 0.056 Uiso 1 1 calc R
H18B H -0.0387 0.4047 0.5532 0.056 Uiso 1 1 calc R
N19 N 0.1497(10) 0.2711(7) 0.4891(7) 0.030(3) Uani 1 1 d .
N20 N 0.0726(10) 0.2352(7) 0.4732(7) 0.030(3) Uani 1 1 d .
O1 O 0.4529(8) 0.1562(6) 0.3605(5) 0.029(3) Uani 1 1 d .
O2 O 0.3950(8) 0.0949(6) 0.2548(6) 0.035(3) Uani 1 1 d .
O3 O 0.4709(8) 0.0136(7) 0.1542(6) 0.036(3) Uani 1 1 d .
O4 O 0.1237(9) 0.1923(7) 0.1117(6) 0.041(3) Uani 1 1 d .
O5 O 0.2340(11) 0.0370(8) 0.0965(8) 0.060(4) Uani 1 1 d .
O6 O 0.2643(12) -0.0778(8) 0.0272(8) 0.069(4) Uani 1 1 d .
O7 O 0.1794(8) 0.3373(6) 0.2504(6) 0.030(3) Uani 1 1 d .
O8 O 0.3441(9) 0.3130(6) 0.3430(6) 0.032(3) Uani 1 1 d .
O9 O 0.4710(9) 0.4104(7) 0.3444(7) 0.046(3) Uani 1 1 d .
O10 O 0.2318(8) 0.1878(6) 0.3930(6) 0.026(2) Uani 1 1 d .
O11 O 0.1576(8) 0.1726(6) 0.2679(6) 0.031(3) Uani 1 1 d .
O12 O 0.0570(9) 0.0808(7) 0.2322(6) 0.040(3) Uani 1 1 d .
O13 O 0.5168(9) 0.2707(6) 0.4370(6) 0.038(3) Uani 1 1 d .
O14 O 0.2846(9) 0.1031(6) 0.5374(6) 0.033(3) Uani 1 1 d .
O15 O 0.4679(11) 0.2738(10) 0.1958(7) 0.075(5) Uani 1 1 d .
O16 O 0.3819(11) 0.1451(8) 0.0477(7) 0.063(4) Uani 1 1 d .
O17 O 0.2662(10) -0.0230(7) 0.2617(7) 0.054(4) Uani 1 1 d .
O18 O 0.1901(9) 0.3879(7) 0.0935(7) 0.043(3) Uani 1 1 d .
O19 O 0.2821(8) 0.2310(6) 0.1608(6) 0.034(3) Uani 1 1 d .
O20 O 0.7734(19) 0.3194(13) 0.5616(12) 0.131(7) Uiso 1 1 d .
O21 O 0.610(3) 0.383(2) 0.5283(19) 0.212(13) Uiso 1 1 d .
O22 O 0.6806(13) 0.2419(8) 0.5315(8) 0.070(4) Uani 1 1 d .
O23 O 0.609(2) 0.2983(17) 0.6349(17) 0.184(11) Uiso 1 1 d .
O24 O 0.1640(12) 0.2374(9) 0.7987(9) 0.081(5) Uani 1 1 d .
O25 O -0.0184(12) 0.3240(10) 0.8100(9) 0.091(6) Uani 1 1 d .
O26 O 0.0196(17) 0.2230(13) 0.7504(12) 0.122(7) Uani 1 1 d U
O27 O 0.1001(18) 0.3290(14) 0.7009(11) 0.173(12) Uani 1 1 d .
O28 O 0.565(3) 0.5451(11) 0.139(2) 0.35(2) Uiso 1 1 d D
O29 O 0.619(3) 0.469(2) 0.0463(7) 0.30(2) Uiso 1 1 d D
O30 O 0.6967(17) 0.4195(16) 0.1573(16) 0.270(18) Uiso 1 1 d D
O31 O 0.5074(18) 0.4258(15) 0.1567(15) 0.229(14) Uiso 1 1 d D
O32 O 0.669(3) 0.3219(19) 0.0144(19) 0.089(10) Uani 0.50 1 d PU
O33 O 0.244(3) 0.6550(18) 0.1366(15) 0.078(10) Uani 0.50 1 d P
O34 O 0.2761(15) 0.4924(10) 0.1421(9) 0.093(5) Uani 1 1 d .
O35 O 0.459(2) 0.3016(15) 0.0441(14) 0.053(7) Uani 0.50 1 d PU
O36 O 0.0759(10) 0.1407(7) 0.6289(7) 0.049(3) Uani 1 1 d .
O37 O 0.6935(13) 0.7820(9) 0.0847(9) 0.081(5) Uani 1 1 d .
O38 O 0.553(3) 0.6898(19) 0.1596(18) 0.081(10) Uani 0.50 1 d PU
O39 O 0.347(3) 0.722(2) 0.219(2) 0.100(11) Uani 0.50 1 d PU
O40 O 0.271(3) 0.863(2) 0.176(2) 0.105(12) Uani 0.50 1 d PU
C1 C 0.5135(13) 0.1313(10) 0.6020(9) 0.031(3) Uani 1 1 d U
C2 C 0.5108(14) 0.1578(10) 0.7126(9) 0.039(3) Uani 1 1 d U
H2 H 0.5458 0.1488 0.7551 0.047 Uiso 1 1 calc R
C3 C 0.4111(14) 0.2141(10) 0.7064(9) 0.038(3) Uani 1 1 d U
H3 H 0.3752 0.2445 0.7435 0.046 Uiso 1 1 calc R
C4 C 0.3648(14) 0.2248(10) 0.6429(9) 0.034(2) Uani 1 1 d U
H4 H 0.2924 0.2610 0.6387 0.041 Uiso 1 1 calc R
C5 C 0.5655(13) 0.0817(10) 0.5436(9) 0.033(3) Uani 1 1 d U
C6 C 0.5320(12) 0.0885(9) 0.3684(8) 0.027(2) Uani 1 1 d U
C7 C 0.5722(12) 0.0486(9) 0.3045(9) 0.028(2) Uani 1 1 d U
C8 C 0.5016(12) 0.0506(9) 0.2557(9) 0.027(2) Uani 1 1 d U
C9 C 0.5489(13) 0.0086(9) 0.1985(9) 0.029(2) Uani 1 1 d U
C10 C 0.6589(13) -0.0379(9) 0.1917(9) 0.031(2) Uani 1 1 d U
H10 H 0.6861 -0.0682 0.1539 0.038 Uiso 1 1 calc R
C11 C 0.7289(13) -0.0403(9) 0.2401(9) 0.030(2) Uani 1 1 d U
H11 H 0.8056 -0.0708 0.2354 0.036 Uiso 1 1 calc R
C12 C 0.6856(12) 0.0022(9) 0.2952(9) 0.030(2) Uani 1 1 d U
H12 H 0.7338 0.0006 0.3287 0.036 Uiso 1 1 calc R
C13 C 0.5107(15) -0.0320(11) 0.0951(10) 0.047(4) Uani 1 1 d U
H13C H 0.5708 -0.0120 0.0602 0.070 Uiso 1 1 calc R
H13D H 0.4476 -0.0261 0.0691 0.070 Uiso 1 1 calc R
H13E H 0.5403 -0.0885 0.1165 0.070 Uiso 1 1 calc R
C14 C -0.0886(16) 0.4554(11) 0.0757(11) 0.048(3) Uani 1 1 d U
C15 C -0.1771(16) 0.5856(12) 0.0849(10) 0.050(3) Uani 1 1 d U
H15 H -0.2195 0.6374 0.0650 0.060 Uiso 1 1 calc R
C16 C -0.1486(15) 0.5689(11) 0.1536(10) 0.049(3) Uani 1 1 d U
H16 H -0.1695 0.6092 0.1821 0.059 Uiso 1 1 calc R
C17 C -0.0915(14) 0.4962(11) 0.1803(10) 0.044(3) Uani 1 1 d U
H17 H -0.0739 0.4842 0.2292 0.052 Uiso 1 1 calc R
C18 C -0.0619(15) 0.3936(11) 0.0323(10) 0.045(3) Uani 1 1 d U
C19 C 0.0829(16) 0.1989(12) 0.0523(11) 0.046(3) Uani 1 1 d U
C20 C 0.1028(15) 0.1295(11) 0.0156(10) 0.045(3) Uani 1 1 d U
C21 C 0.1770(16) 0.0552(12) 0.0401(11) 0.048(3) Uani 1 1 d U
C22 C 0.1867(15) -0.0070(12) 0.0019(11) 0.048(3) Uani 1 1 d U
C23 C 0.1315(15) 0.0042(11) -0.0544(11) 0.048(3) Uani 1 1 d U
H23 H 0.1417 -0.0390 -0.0780 0.058 Uiso 1 1 calc RD
C24 C 0.0600(15) 0.0764(11) -0.0796(11) 0.048(3) Uani 1 1 d U
H24 H 0.0205 0.0835 -0.1196 0.058 Uiso 1 1 calc R
C25 C 0.0474(15) 0.1377(12) -0.0451(10) 0.047(3) Uani 1 1 d U
H25 H -0.0007 0.1882 -0.0628 0.057 Uiso 1 1 calc R
C26 C 0.2771(19) -0.1356(14) -0.0113(13) 0.077(5) Uani 1 1 d U
H26A H 0.3102 -0.1187 -0.0626 0.116 Uiso 1 1 calc RD
H26B H 0.2030 -0.1444 -0.0104 0.116 Uiso 1 1 calc R
H26C H 0.3272 -0.1852 0.0115 0.116 Uiso 1 1 calc R
C27 C -0.1612(14) 0.2752(10) 0.2877(10) 0.039(2) Uani 1 1 d U
C28 C -0.3091(14) 0.2267(10) 0.2794(10) 0.039(3) Uani 1 1 d U
H28 H -0.3808 0.2159 0.2988 0.047 Uiso 1 1 calc R
C29 C -0.2575(14) 0.2102(11) 0.2123(10) 0.043(3) Uani 1 1 d U
H29 H -0.2901 0.1856 0.1860 0.052 Uiso 1 1 calc R
C30 C -0.1592(14) 0.2294(10) 0.1840(10) 0.041(3) Uani 1 1 d U
H30 H -0.1249 0.2205 0.1359 0.050 Uiso 1 1 calc R
C31 C -0.1115(14) 0.3130(10) 0.3269(10) 0.037(2) Uani 1 1 d U
C32 C 0.1221(15) 0.3769(10) 0.3031(10) 0.037(2) Uani 1 1 d U
C33 C 0.1822(14) 0.4256(10) 0.3251(9) 0.037(2) Uani 1 1 d U
C34 C 0.2950(14) 0.3923(10) 0.3358(9) 0.035(2) Uani 1 1 d U
C35 C 0.3595(14) 0.4429(10) 0.3377(10) 0.038(2) Uani 1 1 d U
C36 C 0.3101(14) 0.5262(10) 0.3324(9) 0.039(2) Uani 1 1 d U
H36 H 0.3543 0.5613 0.3322 0.046 Uiso 1 1 calc R
C37 C 0.1923(14) 0.5553(10) 0.3274(9) 0.038(2) Uani 1 1 d U
H37 H 0.1551 0.6096 0.3286 0.045 Uiso 1 1 calc R
C38 C 0.1332(14) 0.5055(10) 0.3211(9) 0.037(3) Uani 1 1 d U
H38 H 0.0561 0.5265 0.3138 0.044 Uiso 1 1 calc R
C39 C 0.5411(15) 0.4627(11) 0.3369(11) 0.051(4) Uani 1 1 d U
H39A H 0.5394 0.4985 0.2883 0.076 Uiso 1 1 calc R
H39B H 0.6191 0.4313 0.3417 0.076 Uiso 1 1 calc R
H39C H 0.5131 0.4943 0.3758 0.076 Uiso 1 1 calc R
C40 C 0.1712(14) 0.3800(10) 0.5285(9) 0.037(2) Uani 1 1 d U
C41 C 0.1876(15) 0.4848(11) 0.5664(10) 0.045(3) Uani 1 1 d U
H41 H 0.1548 0.5288 0.5904 0.054 Uiso 1 1 calc R
C42 C 0.3001(15) 0.4637(10) 0.5473(10) 0.042(3) Uani 1 1 d U
H42 H 0.3464 0.4956 0.5511 0.051 Uiso 1 1 calc R
C43 C 0.3455(15) 0.3939(10) 0.5218(9) 0.038(2) Uani 1 1 d U
H43 H 0.4255 0.3750 0.5121 0.046 Uiso 1 1 calc R
C44 C 0.0975(15) 0.3334(11) 0.5173(10) 0.039(3) Uani 1 1 d U
C45 C 0.1255(14) 0.1949(10) 0.4235(9) 0.033(2) Uani 1 1 d U
C46 C 0.0644(14) 0.1492(10) 0.3948(10) 0.037(2) Uani 1 1 d U
C47 C 0.0857(14) 0.1375(10) 0.3219(10) 0.035(2) Uani 1 1 d U
C48 C 0.0289(14) 0.0919(10) 0.3024(10) 0.038(2) Uani 1 1 d U
C49 C -0.0522(14) 0.0582(10) 0.3544(10) 0.039(2) Uani 1 1 d U
H49 H -0.0896 0.0263 0.3402 0.047 Uiso 1 1 calc R
C50 C -0.0771(14) 0.0718(10) 0.4260(10) 0.042(2) Uani 1 1 d U
H50 H -0.1323 0.0497 0.4607 0.050 Uiso 1 1 calc R
C51 C -0.0204(14) 0.1189(10) 0.4478(10) 0.038(2) Uani 1 1 d U
H51 H -0.0385 0.1299 0.4963 0.046 Uiso 1 1 calc R
C52 C 0.0000(15) 0.0312(11) 0.2107(10) 0.046(3) Uani 1 1 d U
H52A H -0.0014 -0.0166 0.2495 0.069 Uiso 1 1 calc R
H52B H 0.0410 0.0155 0.1642 0.069 Uiso 1 1 calc R
H52C H -0.0777 0.0615 0.2039 0.069 Uiso 1 1 calc R

loop_
_atom_site_aniso_label
_atom_site_aniso_U_11
_atom_site_aniso_U_22
_atom_site_aniso_U_33
_atom_site_aniso_U_23
_atom_site_aniso_U_13
_atom_site_aniso_U_12
Tb1 0.0260(4) 0.0277(4) 0.0262(4) -0.0083(3) -0.0111(3) -0.0020(3)
Tb2 0.0298(4) 0.0328(5) 0.0279(5) -0.0068(4) -0.0129(3) -0.0027(3)
Tb3 0.0394(5) 0.0431(5) 0.0356(5) -0.0155(4) -0.0204(4) 0.0018(4)
Tb4 0.0312(5) 0.0379(5) 0.0287(5) -0.0056(4) -0.0133(4) -0.0036(4)
Cl1 0.068(4) 0.116(5) 0.064(4) -0.027(4) 0.004(3) -0.058(4)
Cl2 0.070(4) 0.077(4) 0.052(4) -0.012(3) -0.020(3) 0.015(3)
N1 0.033(8) 0.038(8) 0.022(7) -0.006(6) -0.010(6) -0.009(6)
N2 0.035(8) 0.042(8) 0.020(7) -0.004(6) -0.012(6) -0.009(7)
N3 0.033(8) 0.039(9) 0.043(9) -0.013(7) -0.021(7) 0.006(7)
N4 0.033(8) 0.038(8) 0.025(8) -0.005(6) -0.020(6) -0.004(6)
N5 0.040(8) 0.035(8) 0.023(8) -0.011(6) -0.017(6) 0.004(6)
N6 0.043(9) 0.034(8) 0.044(9) 0.000(7) -0.019(7) -0.010(7)
N7 0.048(9) 0.048(10) 0.041(9) -0.009(8) -0.015(7) -0.008(8)
N8 0.085(13) 0.048(10) 0.068(12) -0.006(9) -0.059(10) -0.005(9)
N9 0.031(8) 0.054(10) 0.025(8) -0.004(7) -0.006(6) -0.006(7)
N10 0.034(8) 0.053(10) 0.056(11) -0.026(9) -0.010(7) -0.003(7)
N11 0.043(9) 0.048(9) 0.039(9) -0.002(8) -0.027(7) -0.007(7)
N12 0.039(9) 0.050(10) 0.045(10) -0.010(8) -0.006(7) -0.018(7)
N13 0.040(9) 0.077(12) 0.043(10) -0.025(9) -0.009(7) -0.006(8)
N14 0.027(8) 0.050(9) 0.046(10) -0.014(8) -0.011(7) -0.008(7)
N15 0.051(9) 0.021(7) 0.042(9) -0.005(7) -0.028(7) -0.001(7)
N16 0.029(8) 0.064(10) 0.037(9) -0.013(8) -0.015(6) -0.017(7)
N17 0.043(9) 0.032(9) 0.081(13) -0.037(9) 0.003(8) -0.009(7)
N18 0.041(9) 0.043(9) 0.067(11) -0.027(8) -0.027(8) -0.002(7)
N19 0.023(7) 0.027(7) 0.039(8) -0.006(6) -0.008(6) -0.004(6)
N20 0.032(7) 0.027(7) 0.031(8) -0.016(6) -0.006(6) 0.001(6)
O1 0.033(6) 0.034(6) 0.019(6) -0.006(5) -0.016(5) 0.001(5)
O2 0.022(6) 0.044(7) 0.038(7) -0.019(6) -0.007(5) 0.004(5)
O3 0.032(6) 0.048(7) 0.030(7) -0.027(6) -0.010(5) 0.004(5)
O4 0.050(7) 0.045(7) 0.033(7) -0.009(6) -0.025(6) -0.008(6)
O5 0.065(9) 0.057(9) 0.060(9) -0.027(8) -0.035(7) 0.010(7)
O6 0.089(11) 0.048(9) 0.084(11) -0.042(8) -0.052(9) 0.008(8)
O7 0.028(6) 0.028(6) 0.035(7) -0.001(5) -0.017(5) -0.005(5)
O8 0.035(6) 0.027(6) 0.036(7) -0.010(5) -0.013(5) -0.001(5)
O9 0.030(6) 0.038(7) 0.079(10) -0.007(7) -0.025(6) -0.014(5)
O10 0.018(5) 0.032(6) 0.032(6) -0.017(5) -0.015(5) 0.005(4)
O11 0.026(6) 0.032(6) 0.034(7) -0.015(5) 0.003(5) -0.004(5)
O12 0.039(7) 0.048(7) 0.046(8) -0.023(6) -0.016(6) -0.014(6)
O13 0.031(6) 0.039(7) 0.049(8) -0.023(6) -0.004(5) -0.008(5)
O14 0.039(7) 0.032(6) 0.033(7) -0.009(5) -0.021(5) -0.004(5)
O15 0.056(9) 0.140(14) 0.025(7) 0.012(8) -0.016(6) -0.038(9)
O16 0.063(9) 0.073(10) 0.037(8) -0.021(7) -0.014(7) 0.021(7)
O17 0.049(8) 0.057(9) 0.056(9) -0.017(7) -0.018(7) -0.003(6)
O18 0.040(7) 0.043(7) 0.043(8) 0.002(6) -0.009(6) -0.011(6)
O19 0.035(6) 0.047(7) 0.018(6) -0.007(5) -0.014(5) 0.000(5)
O22 0.097(12) 0.058(9) 0.079(11) -0.015(8) -0.039(9) -0.036(8)
O24 0.054(9) 0.086(12) 0.095(13) -0.016(10) -0.032(9) 0.007(8)
O25 0.047(9) 0.117(14) 0.087(13) -0.032(11) -0.009(8) 0.022(9)
O26 0.118(10) 0.126(10) 0.130(11) -0.035(8) -0.031(8) -0.028(8)
O27 0.136(19) 0.17(2) 0.077(14) 0.045(14) 0.011(13) 0.081(16)
O32 0.093(13) 0.086(13) 0.093(13) -0.021(9) -0.004(9) -0.032(9)
O33 0.09(2) 0.08(2) 0.043(18) 0.012(16) 0.010(16) -0.028(18)
O34 0.118(14) 0.085(12) 0.090(13) 0.007(10) -0.043(11) -0.049(11)
O35 0.062(10) 0.058(10) 0.040(10) -0.019(8) 0.001(8) -0.017(8)
O36 0.047(8) 0.042(7) 0.051(8) 0.003(6) -0.003(6) -0.012(6)
O37 0.084(11) 0.081(11) 0.069(11) -0.020(9) -0.025(9) 0.003(9)
O38 0.089(12) 0.089(12) 0.074(12) -0.017(9) -0.010(9) -0.036(9)
O39 0.096(14) 0.096(14) 0.107(14) -0.012(9) -0.014(9) -0.030(9)
O40 0.117(15) 0.102(14) 0.097(14) -0.019(9) -0.026(9) -0.025(9)
C1 0.037(5) 0.037(5) 0.025(5) -0.008(5) -0.015(5) -0.011(5)
C2 0.042(5) 0.047(6) 0.027(5) -0.006(5) -0.007(5) -0.008(5)
C3 0.045(6) 0.045(6) 0.024(6) -0.009(5) -0.010(5) -0.007(5)
C4 0.040(4) 0.038(5) 0.028(4) -0.009(4) -0.007(4) -0.012(4)
C5 0.033(5) 0.039(5) 0.029(5) -0.001(5) -0.012(4) -0.010(5)
C6 0.028(4) 0.032(4) 0.026(4) -0.006(4) -0.012(4) -0.009(4)
C7 0.028(4) 0.031(4) 0.028(4) -0.008(4) -0.007(4) -0.008(4)
C8 0.027(2) 0.028(2) 0.027(2) -0.0060(10) -0.0043(10) -0.0070(11)
C9 0.030(4) 0.033(4) 0.028(4) -0.009(4) -0.011(4) -0.006(4)
C10 0.031(2) 0.032(2) 0.031(2) -0.0067(10) -0.0047(10) -0.0077(11)
C11 0.027(4) 0.034(4) 0.029(4) -0.008(4) -0.006(4) -0.004(4)
C12 0.028(4) 0.033(4) 0.027(4) -0.004(4) -0.009(4) -0.005(4)
C13 0.053(8) 0.052(8) 0.036(8) -0.010(7) -0.023(7) -0.005(7)
C14 0.051(6) 0.047(6) 0.039(6) 0.001(5) -0.018(5) -0.004(5)
C15 0.057(6) 0.047(6) 0.040(6) -0.001(5) -0.021(5) -0.002(5)
C16 0.055(6) 0.043(6) 0.043(6) -0.001(6) -0.022(6) 0.000(6)
C17 0.048(5) 0.042(5) 0.038(5) -0.002(4) -0.020(4) -0.002(4)
C18 0.050(5) 0.047(6) 0.037(5) -0.003(5) -0.021(5) -0.005(5)
C19 0.048(5) 0.052(5) 0.045(5) -0.016(5) -0.016(4) -0.012(5)
C20 0.046(5) 0.052(5) 0.048(5) -0.018(5) -0.018(4) -0.015(4)
C21 0.049(5) 0.054(5) 0.051(5) -0.018(5) -0.016(4) -0.014(4)
C22 0.049(5) 0.055(5) 0.049(6) -0.019(5) -0.018(5) -0.014(5)
C23 0.051(5) 0.053(5) 0.052(6) -0.020(5) -0.017(5) -0.016(5)
C24 0.048(5) 0.055(6) 0.049(6) -0.017(5) -0.018(5) -0.014(5)
C25 0.047(5) 0.053(5) 0.050(5) -0.017(5) -0.016(4) -0.015(5)
C26 0.078(10) 0.077(10) 0.077(10) -0.021(9) -0.021(9) -0.009(9)
C27 0.038(4) 0.041(4) 0.043(4) -0.010(4) -0.013(4) -0.010(4)
C28 0.036(5) 0.045(5) 0.044(5) -0.013(5) -0.011(5) -0.015(5)
C29 0.041(5) 0.050(6) 0.050(6) -0.017(5) -0.012(5) -0.019(5)
C30 0.041(4) 0.044(4) 0.044(4) -0.010(4) -0.011(4) -0.015(4)
C31 0.038(4) 0.038(4) 0.039(4) -0.009(3) -0.013(3) -0.010(3)
C32 0.036(4) 0.037(4) 0.036(4) -0.006(4) -0.011(3) -0.005(3)
C33 0.037(4) 0.041(4) 0.034(4) -0.007(4) -0.011(3) -0.009(4)
C34 0.036(4) 0.037(4) 0.035(4) -0.009(4) -0.012(3) -0.011(3)
C35 0.038(4) 0.040(4) 0.037(4) -0.007(4) -0.013(4) -0.007(4)
C36 0.040(4) 0.038(4) 0.039(4) -0.009(4) -0.008(4) -0.010(4)
C37 0.038(2) 0.038(2) 0.038(2) -0.0078(10) -0.0060(10) -0.0092(11)
C38 0.036(4) 0.038(4) 0.037(4) -0.007(4) -0.010(4) -0.008(4)
C39 0.045(8) 0.045(8) 0.065(9) 0.000(8) -0.023(7) -0.013(7)
C40 0.041(4) 0.040(4) 0.034(4) -0.011(4) -0.012(4) -0.008(4)
C41 0.049(5) 0.041(5) 0.043(5) -0.010(5) -0.011(5) -0.006(5)
C42 0.050(6) 0.041(6) 0.042(6) -0.017(5) -0.013(5) -0.009(5)
C43 0.041(4) 0.040(4) 0.036(4) -0.011(4) -0.011(4) -0.008(4)
C44 0.041(5) 0.042(5) 0.034(5) -0.008(4) -0.013(4) -0.004(4)
C45 0.035(4) 0.032(4) 0.037(4) -0.007(4) -0.013(4) -0.010(4)
C46 0.039(4) 0.037(4) 0.040(4) -0.009(4) -0.012(4) -0.010(4)
C47 0.036(4) 0.037(4) 0.038(4) -0.010(4) -0.015(3) -0.010(3)
C48 0.039(4) 0.039(4) 0.042(4) -0.010(4) -0.013(4) -0.011(4)
C49 0.040(4) 0.038(4) 0.043(4) -0.007(4) -0.013(4) -0.012(4)
C50 0.042(3) 0.042(3) 0.042(3) -0.0081(11) -0.0063(10) -0.0111(11)
C51 0.041(4) 0.038(4) 0.042(4) -0.010(4) -0.012(4) -0.014(4)
C52 0.046(3) 0.046(3) 0.046(3) -0.0095(12) -0.0072(11) -0.0118(13)

loop_
_atom_type_symbol
_atom_type_description
_atom_type_scat_dispersion_real
_atom_type_scat_dispersion_imag
_atom_type_scat_source
C C 0.0033 0.0016 'International Tables Vol C Tables 4.2.6.8 and 6.1.1.4'
H H 0.0000 0.0000 'International Tables Vol C Tables 4.2.6.8 and 6.1.1.4'
Cl Cl 0.1484 0.1585 'International Tables Vol C Tables 4.2.6.8 and 6.1.1.4'
N N 0.0061 0.0033 'International Tables Vol C Tables 4.2.6.8 and 6.1.1.4'
O O 0.0106 0.0060 'International Tables Vol C Tables 4.2.6.8 and 6.1.1.4'
Tb Tb -0.1723 4.1537 'International Tables Vol C Tables 4.2.6.8 and 6.1.1.4'

loop_
_geom_angle_atom_site_label_1
_geom_angle_atom_site_label_2
_geom_angle_atom_site_label_3
_geom_angle
O1 Tb1 O13 82.8(4)
O1 Tb1 O8 68.9(3)
O13 Tb1 O8 73.6(4)
O1 Tb1 O10 66.5(3)
O13 Tb1 O10 140.1(4)
O8 Tb1 O10 72.0(4)
O1 Tb1 N19 127.4(4)
O13 Tb1 N19 135.5(4)
O8 Tb1 N19 87.2(4)
O10 Tb1 N19 61.6(4)
O1 Tb1 N4 63.0(4)
O13 Tb1 N4 72.8(4)
O8 Tb1 N4 123.6(4)
O10 Tb1 N4 111.3(4)
N19 Tb1 N4 146.2(4)
O1 Tb1 O14 97.0(3)
O13 Tb1 O14 140.0(4)
O8 Tb1 O14 143.6(3)
O10 Tb1 O14 71.6(3)
N19 Tb1 O14 74.9(4)
N4 Tb1 O14 71.7(4)
O1 Tb1 N1 125.4(4)
O13 Tb1 N1 76.3(4)
O8 Tb1 N1 144.4(4)
O10 Tb1 N1 142.3(4)
N19 Tb1 N1 101.6(4)
N4 Tb1 N1 62.7(4)
O14 Tb1 N1 71.4(4)
O1 Tb1 N16 146.6(4)
O13 Tb1 N16 75.1(4)
O8 Tb1 N16 80.8(4)
O10 Tb1 N16 117.8(3)
N19 Tb1 N16 62.3(4)
N4 Tb1 N16 130.2(4)
O14 Tb1 N16 116.1(4)
N1 Tb1 N16 73.4(4)
O1 Tb1 Tb2 41.3(2)
O13 Tb1 Tb2 100.7(3)
O8 Tb1 Tb2 42.3(2)
O10 Tb1 Tb2 39.4(2)
N19 Tb1 Tb2 89.8(3)
N4 Tb1 Tb2 103.8(3)
O14 Tb1 Tb2 105.1(2)
N1 Tb1 Tb2 166.5(3)
N16 Tb1 Tb2 119.0(3)
O10 Tb2 O2 97.0(4)
O10 Tb2 O19 133.1(4)
O2 Tb2 O19 75.3(4)
O10 Tb2 O7 92.3(3)
O2 Tb2 O7 142.2(4)
O19 Tb2 O7 71.7(4)
O10 Tb2 O1 69.3(3)
O2 Tb2 O1 74.3(4)
O19 Tb2 O1 144.3(3)
O7 Tb2 O1 142.5(4)
O10 Tb2 O15 150.6(4)
O2 Tb2 O15 94.8(5)
O19 Tb2 O15 76.0(4)
O7 Tb2 O15 94.7(5)
O1 Tb2 O15 88.3(4)
O10 Tb2 O8 75.7(4)
O2 Tb2 O8 143.5(4)
O19 Tb2 O8 135.4(4)
O7 Tb2 O8 74.3(3)
O1 Tb2 O8 69.7(3)
O15 Tb2 O8 78.8(5)
O10 Tb2 O11 71.7(3)
O2 Tb2 O11 72.9(3)
O19 Tb2 O11 61.7(4)
O7 Tb2 O11 75.6(3)
O1 Tb2 O11 124.4(4)
O15 Tb2 O11 137.7(4)
O8 Tb2 O11 134.0(3)
O10 Tb2 Tb1 43.0(2)
O2 Tb2 Tb1 108.5(3)
O19 Tb2 Tb1 174.2(2)
O7 Tb2 Tb1 103.2(3)
O1 Tb2 Tb1 41.3(2)
O15 Tb2 Tb1 107.7(3)
O8 Tb2 Tb1 43.2(3)
O11 Tb2 Tb1 114.7(2)
O10 Tb2 Tb3 105.4(2)
O2 Tb2 Tb3 41.8(3)
O19 Tb2 Tb3 40.5(3)
O7 Tb2 Tb3 100.5(3)
O1 Tb2 Tb3 115.6(2)
O15 Tb2 Tb3 101.3(4)
O8 Tb2 Tb3 174.7(2)
O11 Tb2 Tb3 43.2(2)
Tb1 Tb2 Tb3 140.46(3)
O10 Tb2 Tb4 100.2(2)
O2 Tb2 Tb4 102.1(3)
O19 Tb2 Tb4 40.6(2)
O7 Tb2 Tb4 40.1(3)
O1 Tb2 Tb4 167.9(3)
O15 Tb2 Tb4 103.6(3)
O8 Tb2 Tb4 114.4(2)
O11 Tb2 Tb4 44.2(2)
Tb1 Tb2 Tb4 133.62(3)
Tb3 Tb2 Tb4 60.37(2)
O5 Tb3 O4 75.7(4)
O5 Tb3 O19 134.2(4)
O4 Tb3 O19 69.2(4)
O5 Tb3 O17 84.7(5)
O4 Tb3 O17 130.0(4)
O19 Tb3 O17 140.8(4)
O5 Tb3 O2 145.7(4)
O4 Tb3 O2 138.1(4)
O19 Tb3 O2 71.8(4)
O17 Tb3 O2 75.7(4)
O5 Tb3 O11 135.9(4)
O4 Tb3 O11 76.7(4)
O19 Tb3 O11 61.8(3)
O17 Tb3 O11 87.6(4)
O2 Tb3 O11 71.7(3)
O5 Tb3 O16 76.3(5)
O4 Tb3 O16 80.1(4)
O19 Tb3 O16 69.7(4)
O17 Tb3 O16 138.8(4)
O2 Tb3 O16 100.5(4)
O11 Tb3 O16 130.9(4)
O5 Tb3 O3 86.7(4)
O4 Tb3 O3 145.8(4)
O19 Tb3 O3 106.5(4)
O17 Tb3 O3 75.7(4)
O2 Tb3 O3 61.5(3)
O11 Tb3 O3 132.8(3)
O16 Tb3 O3 67.2(4)
O5 Tb3 O12 77.4(4)
O4 Tb3 O12 65.9(4)
O19 Tb3 O12 112.0(3)
O17 Tb3 O12 65.1(4)
O2 Tb3 O12 117.2(3)
O11 Tb3 O12 60.1(3)
O16 Tb3 O12 141.2(4)
O3 Tb3 O12 138.7(4)
O5 Tb3 Tb2 173.5(4)
O4 Tb3 Tb2 99.1(3)
O19 Tb3 Tb2 39.3(2)
O17 Tb3 Tb2 101.8(3)
O2 Tb3 Tb2 39.1(2)
O11 Tb3 Tb2 44.4(2)
O16 Tb3 Tb2 99.1(3)
O3 Tb3 Tb2 95.8(2)
O12 Tb3 Tb2 104.2(2)
O5 Tb3 Tb4 115.0(3)
O4 Tb3 Tb4 39.5(3)
O19 Tb3 Tb4 40.7(2)
O17 Tb3 Tb4 128.1(3)
O2 Tb3 Tb4 99.1(2)
O11 Tb3 Tb4 44.0(3)
O16 Tb3 Tb4 93.1(3)
O3 Tb3 Tb4 147.1(3)
O12 Tb3 Tb4 72.9(2)
Tb2 Tb3 Tb4 60.12(2)
O4 Tb4 O7 136.4(4)
O4 Tb4 O19 68.5(4)
O7 Tb4 O19 69.4(3)
O4 Tb4 O18 103.2(4)
O7 Tb4 O18 72.8(4)
O19 Tb4 O18 70.4(4)
O4 Tb4 N14 139.5(4)
O7 Tb4 N14 61.8(4)
O19 Tb4 N14 123.2(4)
O18 Tb4 N14 117.3(4)
O4 Tb4 N9 62.2(4)
O7 Tb4 N9 148.9(4)
O19 Tb4 N9 112.3(4)
O18 Tb4 N9 78.7(4)
N14 Tb4 N9 124.5(4)
O4 Tb4 O11 75.2(4)
O7 Tb4 O11 74.6(3)
O19 Tb4 O11 60.6(3)
O18 Tb4 O11 128.0(3)
N14 Tb4 O11 79.3(4)
N9 Tb4 O11 134.8(4)
O4 Tb4 N11 83.0(4)
O7 Tb4 N11 123.7(4)
O19 Tb4 N11 138.6(4)
O18 Tb4 N11 148.1(4)
N14 Tb4 N11 63.4(5)
N9 Tb4 N11 76.8(4)
O11 Tb4 N11 83.9(4)
O4 Tb4 N6 125.1(4)
O7 Tb4 N6 95.5(4)
O19 Tb4 N6 141.4(4)
O18 Tb4 N6 71.3(4)
N14 Tb4 N6 72.5(5)
N9 Tb4 N6 63.2(5)
O11 Tb4 N6 151.4(4)
N11 Tb4 N6 79.6(4)
O4 Tb4 Tb2 98.1(3)
O7 Tb4 Tb2 39.1(2)
O19 Tb4 Tb2 38.9(2)
O18 Tb4 Tb2 86.5(3)
N14 Tb4 Tb2 84.2(3)
N9 Tb4 Tb2 151.2(3)
O11 Tb4 Tb2 44.1(2)
N11 Tb4 Tb2 124.1(3)
N6 Tb4 Tb2 134.3(3)
O4 Tb4 Tb3 39.2(3)
O7 Tb4 Tb3 98.5(2)
O19 Tb4 Tb3 40.2(3)
O18 Tb4 Tb3 105.0(3)
N14 Tb4 Tb3 121.8(3)
N9 Tb4 Tb3 100.6(3)
O11 Tb4 Tb3 42.7(2)
N11 Tb4 Tb3 99.3(3)
N6 Tb4 Tb3 163.7(3)
Tb2 Tb4 Tb3 59.51(2)
O20 Cl1 O23 121.8(17)
O20 Cl1 O22 111.8(12)
O23 Cl1 O22 112.9(15)
O20 Cl1 O21 99.2(16)
O23 Cl1 O21 100.4(17)
O22 Cl1 O21 108.0(14)
O27 Cl2 O24 108.4(13)
O27 Cl2 O26 111.8(16)
O24 Cl2 O26 109.5(12)
O27 Cl2 O25 108.3(12)
O24 Cl2 O25 113.5(10)
O26 Cl2 O25 105.3(12)
O30 Cl3 O28 110.6(12)
O30 Cl3 O29 109.5(12)
O28 Cl3 O29 109.3(12)
O30 Cl3 O31 108.3(12)
O28 Cl3 O31 110.7(12)
O29 Cl3 O31 108.5(12)
C4 N1 C1 112.5(13)
C4 N1 Tb1 126.3(10)
C1 N1 Tb1 121.0(10)
C1 N2 C2 117.6(14)
C5 N3 H3A 120.0
C5 N3 H3B 120.0
H3A N3 H3B 120.0
C5 N4 N5 115.1(13)
C5 N4 Tb1 125.6(11)
N5 N4 Tb1 119.3(8)
C6 N5 N4 110.5(12)
C14 N6 C17 117.8(15)
C14 N6 Tb4 115.4(12)
C17 N6 Tb4 126.5(11)
C15 N7 C14 119.8(16)
C18 N8 H8A 120.0
C18 N8 H8B 120.0
H8A N8 H8B 120.0
C18 N9 N10 114.1(14)
C18 N9 Tb4 124.9(12)
N10 N9 Tb4 121.0(10)
C19 N10 N9 110.4(15)
C30 N11 C27 115.4(15)
C30 N11 Tb4 127.2(12)
C27 N11 Tb4 117.4(11)
C28 N12 C27 115.9(15)
C31 N13 H13A 120.0
C31 N13 H13B 120.0
H13A N13 H13B 120.0
C31 N14 N15 113.0(14)
C31 N14 Tb4 125.1(12)
N15 N14 Tb4 121.4(10)
C32 N15 N14 109.6(14)
C40 N16 C43 114.7(15)
C40 N16 Tb1 118.8(11)
C43 N16 Tb1 126.5(11)
C40 N17 C41 115.4(16)
C44 N18 H18A 120.0
C44 N18 H18B 120.0
H18A N18 H18B 120.0
C44 N19 N20 111.6(13)
C44 N19 Tb1 127.2(11)
N20 N19 Tb1 121.2(9)
C45 N20 N19 107.3(13)
C6 O1 Tb2 135.4(9)
C6 O1 Tb1 123.2(9)
Tb2 O1 Tb1 97.4(3)
C8 O2 Tb2 127.3(9)
C8 O2 Tb3 126.1(9)
Tb2 O2 Tb3 99.2(4)
C9 O3 C13 116.7(11)
C9 O3 Tb3 122.6(8)
C13 O3 Tb3 120.7(9)
C19 O4 Tb3 134.3(11)
C19 O4 Tb4 123.4(11)
Tb3 O4 Tb4 101.3(4)
C21 O5 Tb3 137.6(12)
C26 O6 C22 112.9(15)
C32 O7 Tb2 120.3(9)
C32 O7 Tb4 121.1(10)
Tb2 O7 Tb4 100.8(4)
C34 O8 Tb2 128.6(10)
C34 O8 Tb1 124.8(10)
Tb2 O8 Tb1 94.5(4)
C35 O9 C39 118.4(13)
C45 O10 Tb2 135.4(9)
C45 O10 Tb1 116.9(9)
Tb2 O10 Tb1 97.6(4)
C47 O11 Tb3 118.6(9)
C47 O11 Tb2 130.3(9)
Tb3 O11 Tb2 92.3(3)
C47 O11 Tb4 121.5(9)
Tb3 O11 Tb4 93.2(4)
Tb2 O11 Tb4 91.6(3)
C48 O12 C52 117.1(13)
C48 O12 Tb3 112.4(9)
C52 O12 Tb3 125.1(9)
Tb2 O19 Tb3 100.3(4)
Tb2 O19 Tb4 100.5(4)
Tb3 O19 Tb4 99.2(4)
N2 C1 N1 127.3(15)
N2 C1 C5 119.1(14)
N1 C1 C5 113.4(13)
N2 C2 C3 122.2(16)
N2 C2 H2 118.9
C3 C2 H2 118.9
C2 C3 C4 116.2(16)
C2 C3 H3 121.9
C4 C3 H3 121.9
N1 C4 C3 123.9(16)
N1 C4 H4 118.0
C3 C4 H4 118.0
N4 C5 N3 127.5(16)
N4 C5 C1 116.4(14)
N3 C5 C1 116.1(14)
N5 C6 O1 122.7(14)
N5 C6 C7 119.7(14)
O1 C6 C7 117.6(13)
C8 C7 C12 118.4(14)
C8 C7 C6 122.8(13)
C12 C7 C6 118.6(13)
O2 C8 C7 125.4(14)
O2 C8 C9 116.8(14)
C7 C8 C9 117.5(14)
C10 C9 O3 124.3(14)
C10 C9 C8 122.8(14)
O3 C9 C8 112.6(13)
C11 C10 C9 119.7(15)
C11 C10 H10 120.1
C9 C10 H10 120.1
C12 C11 C10 118.4(14)
C12 C11 H11 120.8
C10 C11 H11 120.8
C11 C12 C7 123.0(15)
C11 C12 H12 118.5
C7 C12 H12 118.5
O3 C13 H13C 109.5
O3 C13 H13D 109.5
H13C C13 H13D 109.5
O3 C13 H13E 109.5
H13C C13 H13E 109.5
H13D C13 H13E 109.5
N6 C14 N7 121.9(18)
N6 C14 C18 120.4(16)
N7 C14 C18 117.7(17)
N7 C15 C16 119.2(18)
N7 C15 H15 120.4
C16 C15 H15 120.4
C17 C16 C15 119.2(19)
C17 C16 H16 120.4
C15 C16 H16 120.4
C16 C17 N6 122.0(18)
C16 C17 H17 119.0
N6 C17 H17 119.0
N9 C18 N8 123.4(18)
N9 C18 C14 115.2(16)
N8 C18 C14 121.3(16)
O4 C19 N10 122.7(17)
O4 C19 C20 122.3(17)
N10 C19 C20 114.9(16)
C21 C20 C25 118.3(17)
C21 C20 C19 121.4(16)
C25 C20 C19 120.3(17)
O5 C21 C20 126.2(17)
O5 C21 C22 117.6(17)
C20 C21 C22 116.1(17)
C23 C22 O6 124.2(18)
C23 C22 C21 122.7(19)
O6 C22 C21 113.0(15)
C22 C23 C24 121.9(19)
C22 C23 H23 119.0
C24 C23 H23 119.0
C25 C24 C23 117.9(18)
C25 C24 H24 121.1
C23 C24 H24 121.1
C24 C25 C20 123.0(18)
C24 C25 H25 118.5
C20 C25 H25 118.5
O6 C26 H26A 109.5
O6 C26 H26B 109.5
H26A C26 H26B 109.5
O6 C26 H26C 109.5
H26A C26 H26C 109.5
H26B C26 H26C 109.5
N11 C27 N12 124.5(16)
N11 C27 C31 117.7(16)
N12 C27 C31 117.7(16)
C29 C28 N12 122.4(16)
C29 C28 H28 118.8
N12 C28 H28 118.8
C30 C29 C28 118.0(17)
C30 C29 H29 121.0
C28 C29 H29 121.0
C29 C30 N11 123.7(18)
C29 C30 H30 118.2
N11 C30 H30 118.2
N14 C31 N13 127.9(16)
N14 C31 C27 115.4(16)
N13 C31 C27 116.6(16)
N15 C32 O7 122.2(16)
N15 C32 C33 122.0(16)
O7 C32 C33 115.7(15)
C38 C33 C34 121.3(16)
C38 C33 C32 119.0(15)
C34 C33 C32 118.6(15)
O8 C34 C35 119.0(15)
O8 C34 C33 122.5(15)
C35 C34 C33 118.4(15)
O9 C35 C34 118.0(15)
O9 C35 C36 121.2(15)
C34 C35 C36 120.7(16)
C35 C36 C37 117.8(16)
C35 C36 H36 121.1
C37 C36 H36 121.1
C38 C37 C36 120.1(16)
C38 C37 H37 120.0
C36 C37 H37 120.0
C37 C38 C33 121.3(16)
C37 C38 H38 119.4
C33 C38 H38 119.4
O9 C39 H39A 109.5
O9 C39 H39B 109.5
H39A C39 H39B 109.5
O9 C39 H39C 109.5
H39A C39 H39C 109.5
H39B C39 H39C 109.5
N17 C40 N16 127.4(16)
N17 C40 C44 116.4(16)
N16 C40 C44 116.2(15)
C42 C41 N17 122.1(17)
C42 C41 H41 118.9
N17 C41 H41 118.9
C41 C42 C43 117.1(17)
C41 C42 H42 121.4
C43 C42 H42 121.4
N16 C43 C42 122.6(17)
N16 C43 H43 118.7
C42 C43 H43 118.7
N19 C44 N18 127.6(17)
N19 C44 C40 115.5(15)
N18 C44 C40 116.8(16)
N20 C45 O10 126.4(15)
N20 C45 C46 119.6(15)
O10 C45 C46 114.0(14)
C47 C46 C51 120.9(16)
C47 C46 C45 124.1(16)
C51 C46 C45 115.0(15)
O11 C47 C48 118.1(15)
O11 C47 C46 122.4(15)
C48 C47 C46 119.4(16)
O12 C48 C47 116.0(15)
O12 C48 C49 122.9(15)
C47 C48 C49 121.1(17)
C50 C49 C48 120.0(16)
C50 C49 H49 120.0
C48 C49 H49 120.0
C49 C50 C51 120.3(17)
C49 C50 H50 119.9
C51 C50 H50 119.9
C50 C51 C46 118.2(16)
C50 C51 H51 120.9
C46 C51 H51 120.9
O12 C52 H52A 109.5
O12 C52 H52B 109.5
H52A C52 H52B 109.5
O12 C52 H52C 109.5
H52A C52 H52C 109.5
H52B C52 H52C 109.5

loop_
_geom_bond_atom_site_label_1
_geom_bond_atom_site_label_2
_geom_bond_distance
Tb1 O1 2.351(10)
Tb1 O13 2.394(11)
Tb1 O8 2.425(11)
Tb1 O10 2.428(9)
Tb1 N19 2.448(12)
Tb1 N4 2.484(12)
Tb1 O14 2.484(11)
Tb1 N1 2.544(12)
Tb1 N16 2.630(15)
Tb1 Tb2 3.5314(11)
Tb2 O10 2.261(10)
Tb2 O2 2.298(10)
Tb2 O19 2.315(10)
Tb2 O7 2.323(10)
Tb2 O1 2.349(9)
Tb2 O15 2.378(13)
Tb2 O8 2.384(10)
Tb2 O11 2.522(10)
Tb2 Tb3 3.5987(12)
Tb2 Tb4 3.6210(11)
Tb3 O5 2.174(12)
Tb3 O4 2.339(11)
Tb3 O19 2.373(11)
Tb3 O17 2.422(13)
Tb3 O2 2.428(11)
Tb3 O11 2.467(10)
Tb3 O16 2.530(13)
Tb3 O3 2.531(10)
Tb3 O12 2.746(11)
Tb3 Tb4 3.6300(12)
Tb4 O4 2.356(11)
Tb4 O7 2.377(10)
Tb4 O19 2.395(10)
Tb4 O18 2.433(11)
Tb4 N14 2.444(14)
Tb4 N9 2.464(14)
Tb4 O11 2.527(11)
Tb4 N11 2.567(15)
Tb4 N6 2.644(13)
Cl1 O20 1.31(2)
Cl1 O23 1.32(3)
Cl1 O22 1.450(14)
Cl1 O21 1.53(3)
Cl2 O27 1.38(2)
Cl2 O24 1.392(15)
Cl2 O26 1.41(2)
Cl2 O25 1.418(14)
Cl3 O30 1.433(9)
Cl3 O28 1.436(9)
Cl3 O29 1.444(9)
Cl3 O31 1.450(9)
N1 C4 1.347(19)
N1 C1 1.357(19)
N2 C1 1.305(19)
N2 C2 1.317(19)
N3 C5 1.350(19)
N3 H3A 0.8800
N3 H3B 0.8800
N4 C5 1.261(19)
N4 N5 1.442(17)
N5 C6 1.301(19)
N6 C14 1.30(2)
N6 C17 1.34(2)
N7 C15 1.31(2)
N7 C14 1.34(2)
N8 C18 1.36(2)
N8 H8A 0.8800
N8 H8B 0.8800
N9 C18 1.31(2)
N9 N10 1.402(18)
N10 C19 1.29(2)
N11 C30 1.36(2)
N11 C27 1.36(2)
N12 C28 1.36(2)
N12 C27 1.37(2)
N13 C31 1.34(2)
N13 H13A 0.8800
N13 H13B 0.8800
N14 C31 1.30(2)
N14 N15 1.429(18)
N15 C32 1.28(2)
N16 C40 1.33(2)
N16 C43 1.33(2)
N17 C40 1.31(2)
N17 C41 1.35(2)
N18 C44 1.31(2)
N18 H18A 0.8800
N18 H18B 0.8800
N19 C44 1.29(2)
N19 N20 1.420(17)
N20 C45 1.278(19)
O1 C6 1.316(17)
O2 C8 1.335(17)
O3 C9 1.381(18)
O3 C13 1.463(18)
O4 C19 1.29(2)
O5 C21 1.32(2)
O6 C26 1.36(2)
O6 C22 1.39(2)
O7 C32 1.327(19)
O8 C34 1.355(18)
O9 C35 1.361(18)
O9 C39 1.426(19)
O10 C45 1.315(18)
O11 C47 1.368(19)
O12 C48 1.35(2)
O12 C52 1.460(19)
C1 C5 1.51(2)
C2 C3 1.36(2)
C2 H2 0.9500
C3 C4 1.39(2)
C3 H3 0.9500
C4 H4 0.9500
C6 C7 1.48(2)
C7 C8 1.39(2)
C7 C12 1.41(2)
C8 C9 1.40(2)
C9 C10 1.38(2)
C10 C11 1.38(2)
C10 H10 0.9500
C11 C12 1.37(2)
C11 H11 0.9500
C12 H12 0.9500
C13 H13C 0.9800
C13 H13D 0.9800
C13 H13E 0.9800
C14 C18 1.46(2)
C15 C16 1.35(2)
C15 H15 0.9500
C16 C17 1.32(2)
C16 H16 0.9500
C17 H17 0.9500
C19 C20 1.50(2)
C20 C21 1.41(3)
C20 C25 1.42(2)
C21 C22 1.44(2)
C22 C23 1.33(2)
C23 C24 1.37(2)
C23 H23 0.9500
C24 C25 1.36(2)
C24 H24 0.9500
C25 H25 0.9500
C26 H26A 0.9800
C26 H26B 0.9800
C26 H26C 0.9800
C27 C31 1.44(2)
C28 C29 1.36(2)
C28 H28 0.9500
C29 C30 1.34(2)
C29 H29 0.9500
C30 H30 0.9500
C32 C33 1.48(2)
C33 C38 1.37(2)
C33 C34 1.39(2)
C34 C35 1.39(2)
C35 C36 1.42(2)
C36 C37 1.42(2)
C36 H36 0.9500
C37 C38 1.35(2)
C37 H37 0.9500
C38 H38 0.9500
C39 H39A 0.9800
C39 H39B 0.9800
C39 H39C 0.9800
C40 C44 1.49(2)
C41 C42 1.34(2)
C41 H41 0.9500
C42 C43 1.37(2)
C42 H42 0.9500
C43 H43 0.9500
C45 C46 1.52(2)
C46 C47 1.40(2)
C46 C51 1.43(2)
C47 C48 1.38(2)
C48 C49 1.41(2)
C49 C50 1.39(2)
C49 H49 0.9500
C50 C51 1.43(2)
C50 H50 0.9500
C51 H51 0.9500
C52 H52A 0.9800
C52 H52B 0.9800
C52 H52C 0.9800

loop_
_geom_torsion_atom_site_label_1
_geom_torsion_atom_site_label_2
_geom_torsion_atom_site_label_3
_geom_torsion_atom_site_label_4
_geom_torsion
O1 Tb1 Tb2 O10 115.8(5)
O13 Tb1 Tb2 O10 -178.4(4)
O8 Tb1 Tb2 O10 -127.9(5)
N19 Tb1 Tb2 O10 -41.9(4)
N4 Tb1 Tb2 O10 106.8(5)
O14 Tb1 Tb2 O10 32.5(4)
N1 Tb1 Tb2 O10 105.6(13)
N16 Tb1 Tb2 O10 -99.6(5)
O1 Tb1 Tb2 O2 35.6(5)
O13 Tb1 Tb2 O2 101.4(4)
O8 Tb1 Tb2 O2 151.9(4)
O10 Tb1 Tb2 O2 -80.2(4)
N19 Tb1 Tb2 O2 -122.0(4)
N4 Tb1 Tb2 O2 26.7(4)
O14 Tb1 Tb2 O2 -47.7(4)
N1 Tb1 Tb2 O2 25.4(13)
N16 Tb1 Tb2 O2 -179.8(4)
O1 Tb1 Tb2 O19 165(3)
O13 Tb1 Tb2 O19 -129(3)
O8 Tb1 Tb2 O19 -79(3)
O10 Tb1 Tb2 O19 49(3)
N19 Tb1 Tb2 O19 7(3)
N4 Tb1 Tb2 O19 156(3)
O14 Tb1 Tb2 O19 82(3)
N1 Tb1 Tb2 O19 155(3)
N16 Tb1 Tb2 O19 -50(3)
O1 Tb1 Tb2 O7 -165.3(5)
O13 Tb1 Tb2 O7 -99.5(4)
O8 Tb1 Tb2 O7 -49.0(4)
O10 Tb1 Tb2 O7 78.9(4)
N19 Tb1 Tb2 O7 37.1(4)
N4 Tb1 Tb2 O7 -174.2(4)
O14 Tb1 Tb2 O7 111.4(4)
N1 Tb1 Tb2 O7 -175.4(13)
N16 Tb1 Tb2 O7 -20.6(4)
O13 Tb1 Tb2 O1 65.8(5)
O8 Tb1 Tb2 O1 116.3(5)
O10 Tb1 Tb2 O1 -115.8(5)
N19 Tb1 Tb2 O1 -157.6(5)
N4 Tb1 Tb2 O1 -8.9(5)
O14 Tb1 Tb2 O1 -83.3(5)
N1 Tb1 Tb2 O1 -10.2(13)
N16 Tb1 Tb2 O1 144.6(5)
O1 Tb1 Tb2 O15 -65.8(6)
O13 Tb1 Tb2 O15 0.0(5)
O8 Tb1 Tb2 O15 50.5(5)
O10 Tb1 Tb2 O15 178.4(5)
N19 Tb1 Tb2 O15 136.5(5)
N4 Tb1 Tb2 O15 -74.8(5)
O14 Tb1 Tb2 O15 -149.2(5)
N1 Tb1 Tb2 O15 -76.0(13)
N16 Tb1 Tb2 O15 78.8(5)
O1 Tb1 Tb2 O8 -116.3(5)
O13 Tb1 Tb2 O8 -50.5(4)
O10 Tb1 Tb2 O8 127.9(5)
N19 Tb1 Tb2 O8 86.0(5)
N4 Tb1 Tb2 O8 -125.3(5)
O14 Tb1 Tb2 O8 160.4(4)
N1 Tb1 Tb2 O8 -126.5(13)
N16 Tb1 Tb2 O8 28.3(5)
O1 Tb1 Tb2 O11 114.7(5)
O13 Tb1 Tb2 O11 -179.4(3)
O8 Tb1 Tb2 O11 -129.0(4)
O10 Tb1 Tb2 O11 -1.1(4)
N19 Tb1 Tb2 O11 -42.9(4)
N4 Tb1 Tb2 O11 105.8(4)
O14 Tb1 Tb2 O11 31.4(3)
N1 Tb1 Tb2 O11 104.6(13)
N16 Tb1 Tb2 O11 -100.6(4)
O1 Tb1 Tb2 Tb3 69.4(4)
O13 Tb1 Tb2 Tb3 135.2(3)
O8 Tb1 Tb2 Tb3 -174.3(4)
O10 Tb1 Tb2 Tb3 -46.4(3)
N19 Tb1 Tb2 Tb3 -88.2(3)
N4 Tb1 Tb2 Tb3 60.5(3)
O14 Tb1 Tb2 Tb3 -13.9(2)
N1 Tb1 Tb2 Tb3 59.2(13)
N16 Tb1 Tb2 Tb3 -146.0(3)
O1 Tb1 Tb2 Tb4 164.1(4)
O13 Tb1 Tb2 Tb4 -130.1(3)
O8 Tb1 Tb2 Tb4 -79.6(4)
O10 Tb1 Tb2 Tb4 48.3(3)
N19 Tb1 Tb2 Tb4 6.4(3)
N4 Tb1 Tb2 Tb4 155.1(3)
O14 Tb1 Tb2 Tb4 80.8(2)
N1 Tb1 Tb2 Tb4 153.9(13)
N16 Tb1 Tb2 Tb4 -51.3(3)
O10 Tb2 Tb3 O5 136(3)
O2 Tb2 Tb3 O5 -141(3)
O19 Tb2 Tb3 O5 -4(3)
O7 Tb2 Tb3 O5 41(3)
O1 Tb2 Tb3 O5 -150(3)
O15 Tb2 Tb3 O5 -56(3)
O8 Tb2 Tb3 O5 35(4)
O11 Tb2 Tb3 O5 96(3)
Tb1 Tb2 Tb3 O5 167(3)
Tb4 Tb2 Tb3 O5 43(3)
O10 Tb2 Tb3 O4 100.1(4)
O2 Tb2 Tb3 O4 -176.7(5)
O19 Tb2 Tb3 O4 -40.2(5)
O7 Tb2 Tb3 O4 4.7(4)
O1 Tb2 Tb3 O4 174.1(4)
O15 Tb2 Tb3 O4 -92.3(5)
O8 Tb2 Tb3 O4 -1(3)
O11 Tb2 Tb3 O4 60.2(5)
Tb1 Tb2 Tb3 O4 130.9(3)
Tb4 Tb2 Tb3 O4 7.0(3)
O10 Tb2 Tb3 O19 140.3(4)
O2 Tb2 Tb3 O19 -136.5(6)
O7 Tb2 Tb3 O19 44.9(5)
O1 Tb2 Tb3 O19 -145.7(5)
O15 Tb2 Tb3 O19 -52.1(5)
O8 Tb2 Tb3 O19 39(3)
O11 Tb2 Tb3 O19 100.4(5)
Tb1 Tb2 Tb3 O19 171.1(4)
Tb4 Tb2 Tb3 O19 47.2(4)
O10 Tb2 Tb3 O17 -34.2(4)
O2 Tb2 Tb3 O17 48.9(5)
O19 Tb2 Tb3 O17 -174.5(5)
O7 Tb2 Tb3 O17 -129.6(4)
O1 Tb2 Tb3 O17 39.8(4)
O15 Tb2 Tb3 O17 133.4(5)
O8 Tb2 Tb3 O17 -135(3)
O11 Tb2 Tb3 O17 -74.1(5)
Tb1 Tb2 Tb3 O17 -3.5(3)
Tb4 Tb2 Tb3 O17 -127.4(3)
O10 Tb2 Tb3 O2 -83.2(5)
O19 Tb2 Tb3 O2 136.5(6)
O7 Tb2 Tb3 O2 -178.5(5)
O1 Tb2 Tb3 O2 -9.2(5)
O15 Tb2 Tb3 O2 84.4(5)
O8 Tb2 Tb3 O2 176(3)
O11 Tb2 Tb3 O2 -123.0(5)
Tb1 Tb2 Tb3 O2 -52.4(4)
Tb4 Tb2 Tb3 O2 -176.3(4)
O10 Tb2 Tb3 O11 39.9(4)
O2 Tb2 Tb3 O11 123.0(5)
O19 Tb2 Tb3 O11 -100.4(5)
O7 Tb2 Tb3 O11 -55.5(4)
O1 Tb2 Tb3 O11 113.9(5)
O15 Tb2 Tb3 O11 -152.5(5)
O8 Tb2 Tb3 O11 -61(3)
Tb1 Tb2 Tb3 O11 70.6(4)
Tb4 Tb2 Tb3 O11 -53.3(4)
O10 Tb2 Tb3 O16 -178.5(4)
O2 Tb2 Tb3 O16 -95.4(5)
O19 Tb2 Tb3 O16 41.2(5)
O7 Tb2 Tb3 O16 86.1(4)
O1 Tb2 Tb3 O16 -104.5(4)
O15 Tb2 Tb3 O16 -10.9(5)
O8 Tb2 Tb3 O16 80(3)
O11 Tb2 Tb3 O16 141.6(4)
Tb1 Tb2 Tb3 O16 -147.8(3)
Tb4 Tb2 Tb3 O16 88.4(3)
O10 Tb2 Tb3 O3 -110.8(4)
O2 Tb2 Tb3 O3 -27.6(5)
O19 Tb2 Tb3 O3 108.9(5)
O7 Tb2 Tb3 O3 153.9(4)
O1 Tb2 Tb3 O3 -36.8(4)
O15 Tb2 Tb3 O3 56.9(4)
O8 Tb2 Tb3 O3 148(3)
O11 Tb2 Tb3 O3 -150.6(4)
Tb1 Tb2 Tb3 O3 -80.0(3)
Tb4 Tb2 Tb3 O3 156.1(3)
O10 Tb2 Tb3 O12 32.8(3)
O2 Tb2 Tb3 O12 116.0(5)
O19 Tb2 Tb3 O12 -107.5(5)
O7 Tb2 Tb3 O12 -62.6(4)
O1 Tb2 Tb3 O12 106.8(4)
O15 Tb2 Tb3 O12 -159.6(4)
O8 Tb2 Tb3 O12 -68(3)
O11 Tb2 Tb3 O12 -7.1(4)
Tb1 Tb2 Tb3 O12 63.6(3)
Tb4 Tb2 Tb3 O12 -60.3(3)
O10 Tb2 Tb3 Tb4 93.1(2)
O2 Tb2 Tb3 Tb4 176.3(4)
O19 Tb2 Tb3 Tb4 -47.2(4)
O7 Tb2 Tb3 Tb4 -2.3(3)
O1 Tb2 Tb3 Tb4 167.1(3)
O15 Tb2 Tb3 Tb4 -99.3(4)
O8 Tb2 Tb3 Tb4 -8(3)
O11 Tb2 Tb3 Tb4 53.3(4)
Tb1 Tb2 Tb3 Tb4 123.89(5)
O10 Tb2 Tb4 O4 -108.9(4)
O2 Tb2 Tb4 O4 -9.4(4)
O19 Tb2 Tb4 O4 40.1(5)
O7 Tb2 Tb4 O4 169.7(5)
O1 Tb2 Tb4 O4 -80.4(12)
O15 Tb2 Tb4 O4 88.6(5)
O8 Tb2 Tb4 O4 172.3(4)
O11 Tb2 Tb4 O4 -58.8(4)
Tb1 Tb2 Tb4 O4 -140.0(3)
Tb3 Tb2 Tb4 O4 -6.9(3)
O10 Tb2 Tb4 O7 81.4(5)
O2 Tb2 Tb4 O7 -179.1(5)
O19 Tb2 Tb4 O7 -129.5(6)
O1 Tb2 Tb4 O7 110.0(12)
O15 Tb2 Tb4 O7 -81.1(6)
O8 Tb2 Tb4 O7 2.6(5)
O11 Tb2 Tb4 O7 131.5(5)
Tb1 Tb2 Tb4 O7 50.3(4)
Tb3 Tb2 Tb4 O7 -176.6(4)
O10 Tb2 Tb4 O19 -149.0(5)
O2 Tb2 Tb4 O19 -49.5(5)
O7 Tb2 Tb4 O19 129.5(6)
O1 Tb2 Tb4 O19 -120.5(12)
O15 Tb2 Tb4 O19 48.4(6)
O8 Tb2 Tb4 O19 132.2(5)
O11 Tb2 Tb4 O19 -98.9(5)
Tb1 Tb2 Tb4 O19 179.9(4)
Tb3 Tb2 Tb4 O19 -47.0(4)
O10 Tb2 Tb4 O18 148.3(4)
O2 Tb2 Tb4 O18 -112.2(4)
O19 Tb2 Tb4 O18 -62.7(5)
O7 Tb2 Tb4 O18 66.9(5)
O1 Tb2 Tb4 O18 176.8(12)
O15 Tb2 Tb4 O18 -14.2(5)
O8 Tb2 Tb4 O18 69.5(4)
O11 Tb2 Tb4 O18 -161.6(4)
Tb1 Tb2 Tb4 O18 117.2(3)
Tb3 Tb2 Tb4 O18 -109.7(3)
O10 Tb2 Tb4 N14 30.4(4)
O2 Tb2 Tb4 N14 129.9(4)
O19 Tb2 Tb4 N14 179.4(6)
O7 Tb2 Tb4 N14 -51.1(5)
O1 Tb2 Tb4 N14 58.9(12)
O15 Tb2 Tb4 N14 -132.2(5)
O8 Tb2 Tb4 N14 -48.4(4)
O11 Tb2 Tb4 N14 80.5(5)
Tb1 Tb2 Tb4 N14 -0.7(3)
Tb3 Tb2 Tb4 N14 132.4(3)
O10 Tb2 Tb4 N9 -153.1(8)
O2 Tb2 Tb4 N9 -53.6(8)
O19 Tb2 Tb4 N9 -4.1(8)
O7 Tb2 Tb4 N9 125.5(8)
O1 Tb2 Tb4 N9 -124.6(14)
O15 Tb2 Tb4 N9 44.4(8)
O8 Tb2 Tb4 N9 128.1(8)
O11 Tb2 Tb4 N9 -103.0(8)
Tb1 Tb2 Tb4 N9 175.8(7)
Tb3 Tb2 Tb4 N9 -51.1(7)
O10 Tb2 Tb4 O11 -50.1(4)
O2 Tb2 Tb4 O11 49.4(4)
O19 Tb2 Tb4 O11 98.9(5)
O7 Tb2 Tb4 O11 -131.5(5)
O1 Tb2 Tb4 O11 -21.6(12)
O15 Tb2 Tb4 O11 147.4(5)
O8 Tb2 Tb4 O11 -128.9(4)
Tb1 Tb2 Tb4 O11 -81.2(3)
Tb3 Tb2 Tb4 O11 51.9(3)
O10 Tb2 Tb4 N11 -21.9(5)
O2 Tb2 Tb4 N11 77.6(5)
O19 Tb2 Tb4 N11 127.1(6)
O7 Tb2 Tb4 N11 -103.3(6)
O1 Tb2 Tb4 N11 6.6(12)
O15 Tb2 Tb4 N11 175.6(6)
O8 Tb2 Tb4 N11 -100.7(5)
O11 Tb2 Tb4 N11 28.2(5)
Tb1 Tb2 Tb4 N11 -53.0(4)
Tb3 Tb2 Tb4 N11 80.1(4)
O10 Tb2 Tb4 N6 89.0(5)
O2 Tb2 Tb4 N6 -171.6(5)
O19 Tb2 Tb4 N6 -122.0(6)
O7 Tb2 Tb4 N6 7.5(6)
O1 Tb2 Tb4 N6 117.5(12)
O15 Tb2 Tb4 N6 -73.6(6)
O8 Tb2 Tb4 N6 10.1(5)
O11 Tb2 Tb4 N6 139.1(5)
Tb1 Tb2 Tb4 N6 57.8(4)
Tb3 Tb2 Tb4 N6 -169.0(4)
O10 Tb2 Tb4 Tb3 -102.0(2)
O2 Tb2 Tb4 Tb3 -2.5(3)
O19 Tb2 Tb4 Tb3 47.0(4)
O7 Tb2 Tb4 Tb3 176.6(4)
O1 Tb2 Tb4 Tb3 -73.5(11)
O15 Tb2 Tb4 Tb3 95.5(4)
O8 Tb2 Tb4 Tb3 179.2(3)
O11 Tb2 Tb4 Tb3 -51.9(3)
Tb1 Tb2 Tb4 Tb3 -133.12(5)
O5 Tb3 Tb4 O4 -5.9(6)
O19 Tb3 Tb4 O4 123.7(6)
O17 Tb3 Tb4 O4 -109.6(6)
O2 Tb3 Tb4 O4 171.5(5)
O11 Tb3 Tb4 O4 -137.0(6)
O16 Tb3 Tb4 O4 70.4(6)
O3 Tb3 Tb4 O4 121.3(6)
O12 Tb3 Tb4 O4 -72.7(5)
Tb2 Tb3 Tb4 O4 169.1(5)
O5 Tb3 Tb4 O7 -172.9(5)
O4 Tb3 Tb4 O7 -167.0(5)
O19 Tb3 Tb4 O7 -43.3(4)
O17 Tb3 Tb4 O7 83.5(5)
O2 Tb3 Tb4 O7 4.6(4)
O11 Tb3 Tb4 O7 56.0(4)
O16 Tb3 Tb4 O7 -96.6(4)
O3 Tb3 Tb4 O7 -45.6(5)
O12 Tb3 Tb4 O7 120.4(4)
Tb2 Tb3 Tb4 O7 2.2(3)
O5 Tb3 Tb4 O19 -129.6(6)
O4 Tb3 Tb4 O19 -123.7(6)
O17 Tb3 Tb4 O19 126.7(5)
O2 Tb3 Tb4 O19 47.8(5)
O11 Tb3 Tb4 O19 99.3(5)
O16 Tb3 Tb4 O19 -53.3(5)
O3 Tb3 Tb4 O19 -2.4(6)
O12 Tb3 Tb4 O19 163.6(4)
Tb2 Tb3 Tb4 O19 45.4(4)
O5 Tb3 Tb4 O18 -98.5(5)
O4 Tb3 Tb4 O18 -92.5(5)
O19 Tb3 Tb4 O18 31.2(5)
O17 Tb3 Tb4 O18 157.9(5)
O2 Tb3 Tb4 O18 79.0(4)
O11 Tb3 Tb4 O18 130.4(5)
O16 Tb3 Tb4 O18 -22.1(4)
O3 Tb3 Tb4 O18 28.8(5)
O12 Tb3 Tb4 O18 -165.2(4)
Tb2 Tb3 Tb4 O18 76.6(3)
O5 Tb3 Tb4 N14 125.0(6)
O4 Tb3 Tb4 N14 131.0(6)
O19 Tb3 Tb4 N14 -105.3(5)
O17 Tb3 Tb4 N14 21.4(5)
O2 Tb3 Tb4 N14 -57.5(5)
O11 Tb3 Tb4 N14 -6.0(5)
O16 Tb3 Tb4 N14 -158.6(5)
O3 Tb3 Tb4 N14 -107.7(6)
O12 Tb3 Tb4 N14 58.3(4)
Tb2 Tb3 Tb4 N14 -59.9(4)
O5 Tb3 Tb4 N9 -17.5(5)
O4 Tb3 Tb4 N9 -11.5(6)
O19 Tb3 Tb4 N9 112.2(5)
O17 Tb3 Tb4 N9 -121.1(5)
O2 Tb3 Tb4 N9 160.0(4)
O11 Tb3 Tb4 N9 -148.6(5)
O16 Tb3 Tb4 N9 58.8(5)
O3 Tb3 Tb4 N9 109.8(5)
O12 Tb3 Tb4 N9 -84.2(4)
Tb2 Tb3 Tb4 N9 157.6(3)
O5 Tb3 Tb4 O11 131.1(6)
O4 Tb3 Tb4 O11 137.0(6)
O19 Tb3 Tb4 O11 -99.3(5)
O17 Tb3 Tb4 O11 27.5(5)
O2 Tb3 Tb4 O11 -51.5(4)
O16 Tb3 Tb4 O11 -152.6(5)
O3 Tb3 Tb4 O11 -101.6(6)
O12 Tb3 Tb4 O11 64.4(4)
Tb2 Tb3 Tb4 O11 -53.8(3)
O5 Tb3 Tb4 N11 60.7(5)
O4 Tb3 Tb4 N11 66.6(6)
O19 Tb3 Tb4 N11 -169.7(5)
O17 Tb3 Tb4 N11 -42.9(5)
O2 Tb3 Tb4 N11 -121.9(4)
O11 Tb3 Tb4 N11 -70.4(5)
O16 Tb3 Tb4 N11 137.0(5)
O3 Tb3 Tb4 N11 -172.0(5)
O12 Tb3 Tb4 N11 -6.0(4)
Tb2 Tb3 Tb4 N11 -124.2(3)
O5 Tb3 Tb4 N6 -24.0(12)
O4 Tb3 Tb4 N6 -18.1(12)
O19 Tb3 Tb4 N6 105.6(11)
O17 Tb3 Tb4 N6 -127.7(11)
O2 Tb3 Tb4 N6 153.4(11)
O11 Tb3 Tb4 N6 -155.1(11)
O16 Tb3 Tb4 N6 52.3(11)
O3 Tb3 Tb4 N6 103.2(12)
O12 Tb3 Tb4 N6 -90.8(11)
Tb2 Tb3 Tb4 N6 151.1(11)
O5 Tb3 Tb4 Tb2 -175.1(4)
O4 Tb3 Tb4 Tb2 -169.1(5)
O19 Tb3 Tb4 Tb2 -45.4(4)
O17 Tb3 Tb4 Tb2 81.3(4)
O2 Tb3 Tb4 Tb2 2.4(3)
O11 Tb3 Tb4 Tb2 53.8(3)
O16 Tb3 Tb4 Tb2 -98.8(3)
O3 Tb3 Tb4 Tb2 -47.8(4)
O12 Tb3 Tb4 Tb2 118.2(2)
O1 Tb1 N1 C4 175.9(12)
O13 Tb1 N1 C4 105.2(13)
O8 Tb1 N1 C4 72.3(14)
O10 Tb1 N1 C4 -87.3(14)
N19 Tb1 N1 C4 -29.2(13)
N4 Tb1 N1 C4 -177.3(14)
O14 Tb1 N1 C4 -98.8(13)
N16 Tb1 N1 C4 27.0(12)
Tb2 Tb1 N1 C4 -175.9(9)
O1 Tb1 N1 C1 0.9(14)
O13 Tb1 N1 C1 -69.7(12)
O8 Tb1 N1 C1 -102.7(12)
O10 Tb1 N1 C1 97.8(12)
N19 Tb1 N1 C1 155.8(12)
N4 Tb1 N1 C1 7.8(11)
O14 Tb1 N1 C1 86.2(12)
N16 Tb1 N1 C1 -148.0(13)
Tb2 Tb1 N1 C1 9(2)
O1 Tb1 N4 C5 170.3(15)
O13 Tb1 N4 C5 79.7(14)
O8 Tb1 N4 C5 135.6(13)
O10 Tb1 N4 C5 -142.4(13)
N19 Tb1 N4 C5 -72.0(16)
O14 Tb1 N4 C5 -81.5(14)
N1 Tb1 N4 C5 -3.4(13)
N16 Tb1 N4 C5 27.6(16)
Tb2 Tb1 N4 C5 176.9(13)
O1 Tb1 N4 N5 -9.1(10)
O13 Tb1 N4 N5 -99.7(11)
O8 Tb1 N4 N5 -43.8(12)
O10 Tb1 N4 N5 38.2(11)
N19 Tb1 N4 N5 108.6(12)
O14 Tb1 N4 N5 99.1(11)
N1 Tb1 N4 N5 177.2(12)
N16 Tb1 N4 N5 -151.8(9)
Tb2 Tb1 N4 N5 -2.5(11)
C5 N4 N5 C6 -171.4(15)
Tb1 N4 N5 C6 8.1(17)
O4 Tb4 N6 C14 -14.4(15)
O7 Tb4 N6 C14 148.6(13)
O19 Tb4 N6 C14 85.1(14)
O18 Tb4 N6 C14 78.8(13)
N14 Tb4 N6 C14 -153.3(14)
N9 Tb4 N6 C14 -7.7(13)
O11 Tb4 N6 C14 -143.9(12)
N11 Tb4 N6 C14 -88.1(13)
Tb2 Tb4 N6 C14 143.8(12)
Tb3 Tb4 N6 C14 -1(2)
O4 Tb4 N6 C17 171.8(13)
O7 Tb4 N6 C17 -25.2(14)
O19 Tb4 N6 C17 -88.7(15)
O18 Tb4 N6 C17 -95.0(14)
N14 Tb4 N6 C17 32.9(14)
N9 Tb4 N6 C17 178.5(15)
O11 Tb4 N6 C17 42.3(18)
N11 Tb4 N6 C17 98.1(14)
Tb2 Tb4 N6 C17 -30.0(16)
Tb3 Tb4 N6 C17 -174.3(10)
O4 Tb4 N9 C18 178.8(16)
O7 Tb4 N9 C18 -45.8(18)
O19 Tb4 N9 C18 -132.7(14)
O18 Tb4 N9 C18 -69.6(14)
N14 Tb4 N9 C18 45.9(16)
O11 Tb4 N9 C18 157.1(13)
N11 Tb4 N9 C18 89.9(14)
N6 Tb4 N9 C18 5.0(13)
Tb2 Tb4 N9 C18 -129.9(12)
Tb3 Tb4 N9 C18 -173.0(14)
O4 Tb4 N9 N10 -0.6(10)
O7 Tb4 N9 N10 134.7(11)
O19 Tb4 N9 N10 47.9(12)
O18 Tb4 N9 N10 111.0(11)
N14 Tb4 N9 N10 -133.6(11)
O11 Tb4 N9 N10 -22.3(13)
N11 Tb4 N9 N10 -89.6(12)
N6 Tb4 N9 N10 -174.4(13)
Tb2 Tb4 N9 N10 50.6(15)
Tb3 Tb4 N9 N10 7.6(11)
C18 N9 N10 C19 -176.3(16)
Tb4 N9 N10 C19 3.2(19)
O4 Tb4 N11 C30 -29.5(14)
O7 Tb4 N11 C30 -172.2(13)
O19 Tb4 N11 C30 -75.4(15)
O18 Tb4 N11 C30 74.1(17)
N14 Tb4 N11 C30 173.7(15)
N9 Tb4 N11 C30 33.5(14)
O11 Tb4 N11 C30 -105.3(14)
N6 Tb4 N11 C30 98.2(14)
Tb2 Tb4 N11 C30 -124.6(13)
Tb3 Tb4 N11 C30 -65.3(14)
O4 Tb4 N11 C27 151.1(12)
O7 Tb4 N11 C27 8.5(14)
O19 Tb4 N11 C27 105.3(12)
O18 Tb4 N11 C27 -105.2(13)
N14 Tb4 N11 C27 -5.7(11)
N9 Tb4 N11 C27 -145.8(13)
O11 Tb4 N11 C27 75.3(12)
N6 Tb4 N11 C27 -81.2(12)
Tb2 Tb4 N11 C27 56.0(13)
Tb3 Tb4 N11 C27 115.4(12)
O4 Tb4 N14 C31 -27.8(17)
O7 Tb4 N14 C31 -157.4(15)
O19 Tb4 N14 C31 -123.1(13)
O18 Tb4 N14 C31 153.4(13)
N9 Tb4 N14 C31 58.5(16)
O11 Tb4 N14 C31 -79.2(14)
N11 Tb4 N14 C31 9.3(13)
N6 Tb4 N14 C31 96.2(14)
Tb2 Tb4 N14 C31 -123.6(14)
Tb3 Tb4 N14 C31 -75.1(14)
O4 Tb4 N14 N15 143.9(10)
O7 Tb4 N14 N15 14.3(10)
O19 Tb4 N14 N15 48.6(13)
O18 Tb4 N14 N15 -34.9(12)
N9 Tb4 N14 N15 -129.8(10)
O11 Tb4 N14 N15 92.5(11)
N11 Tb4 N14 N15 -179.0(13)
N6 Tb4 N14 N15 -92.1(11)
Tb2 Tb4 N14 N15 48.1(11)
Tb3 Tb4 N14 N15 96.6(11)
C31 N14 N15 C32 162.0(15)
Tb4 N14 N15 C32 -10.6(17)
O1 Tb1 N16 C40 118.8(12)
O13 Tb1 N16 C40 169.1(13)
O8 Tb1 N16 C40 93.8(12)
O10 Tb1 N16 C40 29.9(14)
N19 Tb1 N16 C40 2.2(12)
N4 Tb1 N16 C40 -139.5(12)
O14 Tb1 N16 C40 -52.1(13)
N1 Tb1 N16 C40 -111.0(13)
Tb2 Tb1 N16 C40 74.9(13)
O1 Tb1 N16 C43 -63.6(16)
O13 Tb1 N16 C43 -13.3(13)
O8 Tb1 N16 C43 -88.6(14)
O10 Tb1 N16 C43 -152.5(13)
N19 Tb1 N16 C43 179.7(15)
N4 Tb1 N16 C43 38.1(16)
O14 Tb1 N16 C43 125.5(13)
N1 Tb1 N16 C43 66.6(14)
Tb2 Tb1 N16 C43 -107.5(13)
O1 Tb1 N19 C44 -145.1(13)
O13 Tb1 N19 C44 -21.5(16)
O8 Tb1 N19 C44 -84.5(14)
O10 Tb1 N19 C44 -155.5(15)
N4 Tb1 N19 C44 118.3(14)
O14 Tb1 N19 C44 127.6(14)
N1 Tb1 N19 C44 60.7(14)
N16 Tb1 N19 C44 -3.4(13)
Tb2 Tb1 N19 C44 -126.7(14)
O1 Tb1 N19 N20 32.7(12)
O13 Tb1 N19 N20 156.3(9)
O8 Tb1 N19 N20 93.3(11)
O10 Tb1 N19 N20 22.3(10)
N4 Tb1 N19 N20 -63.9(14)
O14 Tb1 N19 N20 -54.6(10)
N1 Tb1 N19 N20 -121.5(10)
N16 Tb1 N19 N20 174.4(12)
Tb2 Tb1 N19 N20 51.1(10)
C44 N19 N20 C45 157.1(14)
Tb1 N19 N20 C45 -21.0(16)
O10 Tb2 O1 C6 115.6(14)
O2 Tb2 O1 C6 11.6(13)
O19 Tb2 O1 C6 -20.8(17)
O7 Tb2 O1 C6 -179.4(12)
O15 Tb2 O1 C6 -83.8(14)
O8 Tb2 O1 C6 -162.5(14)
O11 Tb2 O1 C6 67.3(14)
Tb1 Tb2 O1 C6 156.6(15)
Tb3 Tb2 O1 C6 18.0(14)
Tb4 Tb2 O1 C6 85.4(18)
O10 Tb2 O1 Tb1 -41.0(4)
O2 Tb2 O1 Tb1 -145.0(5)
O19 Tb2 O1 Tb1 -177.4(5)
O7 Tb2 O1 Tb1 24.0(8)
O15 Tb2 O1 Tb1 119.6(5)
O8 Tb2 O1 Tb1 40.9(4)
O11 Tb2 O1 Tb1 -89.3(4)
Tb3 Tb2 O1 Tb1 -138.7(2)
Tb4 Tb2 O1 Tb1 -71.2(12)
O13 Tb1 O1 C6 84.1(11)
O8 Tb1 O1 C6 159.2(12)
O10 Tb1 O1 C6 -122.0(11)
N19 Tb1 O1 C6 -131.9(11)
N4 Tb1 O1 C6 9.7(10)
O14 Tb1 O1 C6 -55.6(11)
N1 Tb1 O1 C6 16.6(13)
N16 Tb1 O1 C6 132.7(11)
Tb2 Tb1 O1 C6 -160.5(13)
O13 Tb1 O1 Tb2 -115.4(4)
O8 Tb1 O1 Tb2 -40.3(4)
O10 Tb1 O1 Tb2 38.6(3)
N19 Tb1 O1 Tb2 28.6(6)
N4 Tb1 O1 Tb2 170.2(5)
O14 Tb1 O1 Tb2 105.0(4)
N1 Tb1 O1 Tb2 177.1(4)
N16 Tb1 O1 Tb2 -66.8(7)
O10 Tb2 O2 C8 -103.8(12)
O19 Tb2 O2 C8 123.4(12)
O7 Tb2 O2 C8 153.2(11)
O1 Tb2 O2 C8 -37.7(12)
O15 Tb2 O2 C8 49.2(12)
O8 Tb2 O2 C8 -28.4(15)
O11 Tb2 O2 C8 -172.2(13)
Tb1 Tb2 O2 C8 -61.2(12)
Tb3 Tb2 O2 C8 150.9(14)
Tb4 Tb2 O2 C8 154.2(11)
O10 Tb2 O2 Tb3 105.3(4)
O19 Tb2 O2 Tb3 -27.5(4)
O7 Tb2 O2 Tb3 2.3(8)
O1 Tb2 O2 Tb3 171.4(5)
O15 Tb2 O2 Tb3 -101.7(4)
O8 Tb2 O2 Tb3 -179.3(4)
O11 Tb2 O2 Tb3 36.9(4)
Tb1 Tb2 O2 Tb3 147.9(2)
Tb4 Tb2 O2 Tb3 3.3(4)
O5 Tb3 O2 C8 21.2(16)
O4 Tb3 O2 C8 -146.6(11)
O19 Tb3 O2 C8 -124.1(12)
O17 Tb3 O2 C8 78.2(12)
O11 Tb3 O2 C8 170.4(12)
O16 Tb3 O2 C8 -59.7(12)
O3 Tb3 O2 C8 -3.0(11)
O12 Tb3 O2 C8 130.0(11)
Tb2 Tb3 O2 C8 -151.4(14)
Tb4 Tb3 O2 C8 -154.7(11)
O5 Tb3 O2 Tb2 172.7(7)
O4 Tb3 O2 Tb2 4.8(7)
O19 Tb3 O2 Tb2 27.3(4)
O17 Tb3 O2 Tb2 -130.4(5)
O11 Tb3 O2 Tb2 -38.2(4)
O16 Tb3 O2 Tb2 91.7(4)
O3 Tb3 O2 Tb2 148.4(5)
O12 Tb3 O2 Tb2 -78.6(5)
Tb4 Tb3 O2 Tb2 -3.3(4)
O5 Tb3 O3 C9 -167.8(12)
O4 Tb3 O3 C9 133.9(11)
O19 Tb3 O3 C9 56.8(12)
O17 Tb3 O3 C9 -82.4(12)
O2 Tb3 O3 C9 -1.2(11)
O11 Tb3 O3 C9 -9.7(14)
O16 Tb3 O3 C9 115.7(12)
O12 Tb3 O3 C9 -101.0(12)
Tb2 Tb3 O3 C9 18.2(12)
Tb4 Tb3 O3 C9 58.5(13)
O5 Tb3 O3 C13 13.6(12)
O4 Tb3 O3 C13 -44.7(14)
O19 Tb3 O3 C13 -121.8(11)
O17 Tb3 O3 C13 98.9(12)
O2 Tb3 O3 C13 -179.8(13)
O11 Tb3 O3 C13 171.7(11)
O16 Tb3 O3 C13 -62.9(12)
O12 Tb3 O3 C13 80.3(12)
Tb2 Tb3 O3 C13 -160.4(11)
Tb4 Tb3 O3 C13 -120.2(11)
O5 Tb3 O4 C19 -17.8(16)
O19 Tb3 O4 C19 132.3(17)
O17 Tb3 O4 C19 -87.9(17)
O2 Tb3 O4 C19 155.2(15)
O11 Tb3 O4 C19 -163.1(17)
O16 Tb3 O4 C19 60.4(16)
O3 Tb3 O4 C19 43.5(19)
O12 Tb3 O4 C19 -100.2(17)
Tb2 Tb3 O4 C19 158.2(16)
Tb4 Tb3 O4 C19 167.8(19)
O5 Tb3 O4 Tb4 174.4(6)
O19 Tb3 O4 Tb4 -35.4(4)
O17 Tb3 O4 Tb4 104.3(5)
O2 Tb3 O4 Tb4 -12.6(8)
O11 Tb3 O4 Tb4 29.1(4)
O16 Tb3 O4 Tb4 -107.3(5)
O3 Tb3 O4 Tb4 -124.3(6)
O12 Tb3 O4 Tb4 92.0(4)
Tb2 Tb3 O4 Tb4 -9.5(4)
O7 Tb4 O4 C19 -150.7(12)
O19 Tb4 O4 C19 -134.3(14)
O18 Tb4 O4 C19 -71.8(14)
N14 Tb4 O4 C19 109.2(14)
N9 Tb4 O4 C19 -2.4(13)
O11 Tb4 O4 C19 161.9(14)
N11 Tb4 O4 C19 76.4(14)
N6 Tb4 O4 C19 4.3(15)
Tb2 Tb4 O4 C19 -160.1(13)
Tb3 Tb4 O4 C19 -169.5(16)
O7 Tb4 O4 Tb3 18.9(8)
O19 Tb4 O4 Tb3 35.2(4)
O18 Tb4 O4 Tb3 97.7(5)
N14 Tb4 O4 Tb3 -81.2(7)
N9 Tb4 O4 Tb3 167.2(6)
O11 Tb4 O4 Tb3 -28.6(4)
N11 Tb4 O4 Tb3 -114.1(5)
N6 Tb4 O4 Tb3 173.9(4)
Tb2 Tb4 O4 Tb3 9.4(4)
O4 Tb3 O5 C21 12.8(18)
O19 Tb3 O5 C21 -28(2)
O17 Tb3 O5 C21 146.5(19)
O2 Tb3 O5 C21 -158.8(16)
O11 Tb3 O5 C21 66(2)
O16 Tb3 O5 C21 -70.3(19)
O3 Tb3 O5 C21 -137.6(19)
O12 Tb3 O5 C21 80.8(19)
Tb2 Tb3 O5 C21 -24(5)
Tb4 Tb3 O5 C21 17(2)
O10 Tb2 O7 C32 33.1(12)
O2 Tb2 O7 C32 137.6(11)
O19 Tb2 O7 C32 168.0(12)
O1 Tb2 O7 C32 -25.0(14)
O15 Tb2 O7 C32 -118.4(12)
O8 Tb2 O7 C32 -41.4(11)
O11 Tb2 O7 C32 103.5(12)
Tb1 Tb2 O7 C32 -9.0(12)
Tb3 Tb2 O7 C32 139.1(11)
Tb4 Tb2 O7 C32 136.1(13)
O10 Tb2 O7 Tb4 -103.1(4)
O2 Tb2 O7 Tb4 1.4(8)
O19 Tb2 O7 Tb4 31.9(4)
O1 Tb2 O7 Tb4 -161.1(4)
O15 Tb2 O7 Tb4 105.5(5)
O8 Tb2 O7 Tb4 -177.5(5)
O11 Tb2 O7 Tb4 -32.6(4)
Tb1 Tb2 O7 Tb4 -145.1(3)
Tb3 Tb2 O7 Tb4 3.0(4)
O4 Tb4 O7 C32 -150.5(11)
O19 Tb4 O7 C32 -166.8(12)
O18 Tb4 O7 C32 118.3(11)
N14 Tb4 O7 C32 -17.0(11)
N9 Tb4 O7 C32 93.8(13)
O11 Tb4 O7 C32 -102.9(11)
N11 Tb4 O7 C32 -31.3(12)
N6 Tb4 O7 C32 49.8(12)
Tb2 Tb4 O7 C32 -135.6(13)
Tb3 Tb4 O7 C32 -138.6(11)
O4 Tb4 O7 Tb2 -14.9(7)
O19 Tb4 O7 Tb2 -31.2(4)
O18 Tb4 O7 Tb2 -106.2(4)
N14 Tb4 O7 Tb2 118.6(6)
N9 Tb4 O7 Tb2 -130.6(7)
O11 Tb4 O7 Tb2 32.7(3)
N11 Tb4 O7 Tb2 104.3(5)
N6 Tb4 O7 Tb2 -174.6(4)
Tb3 Tb4 O7 Tb2 -3.0(3)
O10 Tb2 O8 C34 -109.1(12)
O2 Tb2 O8 C34 168.6(11)
O19 Tb2 O8 C34 29.1(14)
O7 Tb2 O8 C34 -12.5(12)
O1 Tb2 O8 C34 178.1(13)
O15 Tb2 O8 C34 85.7(13)
O11 Tb2 O8 C34 -63.3(14)
Tb1 Tb2 O8 C34 -142.8(14)
Tb3 Tb2 O8 C34 -7(4)
Tb4 Tb2 O8 C34 -14.2(13)
O10 Tb2 O8 Tb1 33.7(3)
O2 Tb2 O8 Tb1 -48.6(7)
O19 Tb2 O8 Tb1 171.9(4)
O7 Tb2 O8 Tb1 130.3(4)
O1 Tb2 O8 Tb1 -39.1(3)
O15 Tb2 O8 Tb1 -131.5(5)
O11 Tb2 O8 Tb1 79.5(5)
Tb3 Tb2 O8 Tb1 136(3)
Tb4 Tb2 O8 Tb1 128.6(2)
O1 Tb1 O8 C34 -175.8(12)
O13 Tb1 O8 C34 -87.4(12)
O10 Tb1 O8 C34 113.1(12)
N19 Tb1 O8 C34 52.1(12)
N4 Tb1 O8 C34 -142.9(11)
O14 Tb1 O8 C34 111.7(12)
N1 Tb1 O8 C34 -53.9(14)
N16 Tb1 O8 C34 -10.3(11)
Tb2 Tb1 O8 C34 144.9(13)
O1 Tb1 O8 Tb2 39.3(3)
O13 Tb1 O8 Tb2 127.8(4)
O10 Tb1 O8 Tb2 -31.8(3)
N19 Tb1 O8 Tb2 -92.8(4)
N4 Tb1 O8 Tb2 72.2(5)
O14 Tb1 O8 Tb2 -33.1(7)
N1 Tb1 O8 Tb2 161.2(5)
N16 Tb1 O8 Tb2 -155.1(4)
O2 Tb2 O10 C45 -108.5(13)
O19 Tb2 O10 C45 -32.2(15)
O7 Tb2 O10 C45 34.8(13)
O1 Tb2 O10 C45 -178.7(14)
O15 Tb2 O10 C45 138.6(14)
O8 Tb2 O10 C45 107.9(13)
O11 Tb2 O10 C45 -39.2(13)
Tb1 Tb2 O10 C45 141.8(15)
Tb3 Tb2 O10 C45 -66.7(13)
Tb4 Tb2 O10 C45 -4.9(13)
O2 Tb2 O10 Tb1 109.7(4)
O19 Tb2 O10 Tb1 -174.0(4)
O7 Tb2 O10 Tb1 -107.0(4)
O1 Tb2 O10 Tb1 39.5(3)
O15 Tb2 O10 Tb1 -3.2(10)
O8 Tb2 O10 Tb1 -33.9(3)
O11 Tb2 O10 Tb1 179.0(4)
Tb3 Tb2 O10 Tb1 151.5(2)
Tb4 Tb2 O10 Tb1 -146.7(2)
O1 Tb1 O10 C45 168.8(11)
O13 Tb1 O10 C45 -148.4(10)
O8 Tb1 O10 C45 -116.9(10)
N19 Tb1 O10 C45 -20.2(10)
N4 Tb1 O10 C45 123.2(10)
O14 Tb1 O10 C45 62.2(10)
N1 Tb1 O10 C45 50.7(12)
N16 Tb1 O10 C45 -48.1(11)
Tb2 Tb1 O10 C45 -150.9(12)
O1 Tb1 O10 Tb2 -40.4(3)
O13 Tb1 O10 Tb2 2.5(7)
O8 Tb1 O10 Tb2 33.9(3)
N19 Tb1 O10 Tb2 130.7(5)
N4 Tb1 O10 Tb2 -85.9(4)
O14 Tb1 O10 Tb2 -146.9(4)
N1 Tb1 O10 Tb2 -158.4(5)
N16 Tb1 O10 Tb2 102.7(4)
O5 Tb3 O11 C47 49.9(13)
O4 Tb3 O11 C47 102.3(11)
O19 Tb3 O11 C47 175.7(11)
O17 Tb3 O11 C47 -29.9(10)
O2 Tb3 O11 C47 -105.6(11)
O16 Tb3 O11 C47 166.3(10)
O3 Tb3 O11 C47 -97.7(11)
O12 Tb3 O11 C47 32.7(10)
Tb2 Tb3 O11 C47 -139.4(12)
Tb4 Tb3 O11 C47 128.8(11)
O5 Tb3 O11 Tb2 -170.7(5)
O4 Tb3 O11 Tb2 -118.2(4)
O19 Tb3 O11 Tb2 -44.9(3)
O17 Tb3 O11 Tb2 109.5(4)
O2 Tb3 O11 Tb2 33.8(3)
O16 Tb3 O11 Tb2 -54.3(6)
O3 Tb3 O11 Tb2 41.7(6)
O12 Tb3 O11 Tb2 172.1(5)
Tb4 Tb3 O11 Tb2 -91.8(4)
O5 Tb3 O11 Tb4 -78.9(7)
O4 Tb3 O11 Tb4 -26.5(4)
O19 Tb3 O11 Tb4 46.8(3)
O17 Tb3 O11 Tb4 -158.7(4)
O2 Tb3 O11 Tb4 125.6(4)
O16 Tb3 O11 Tb4 37.5(6)
O3 Tb3 O11 Tb4 133.5(4)
O12 Tb3 O11 Tb4 -96.1(4)
Tb2 Tb3 O11 Tb4 91.8(4)
O10 Tb2 O11 C47 -7.9(11)
O2 Tb2 O11 C47 95.7(12)
O19 Tb2 O11 C47 177.9(13)
O7 Tb2 O11 C47 -105.4(12)
O1 Tb2 O11 C47 39.4(13)
O15 Tb2 O11 C47 173.6(12)
O8 Tb2 O11 C47 -55.0(13)
Tb1 Tb2 O11 C47 -7.2(12)
Tb3 Tb2 O11 C47 131.5(13)
Tb4 Tb2 O11 C47 -135.3(13)
O10 Tb2 O11 Tb3 -139.4(4)
O2 Tb2 O11 Tb3 -35.8(4)
O19 Tb2 O11 Tb3 46.4(3)
O7 Tb2 O11 Tb3 123.2(4)
O1 Tb2 O11 Tb3 -92.1(4)
O15 Tb2 O11 Tb3 42.2(7)
O8 Tb2 O11 Tb3 173.6(4)
Tb1 Tb2 O11 Tb3 -138.6(2)
Tb4 Tb2 O11 Tb3 93.3(4)
O10 Tb2 O11 Tb4 127.3(4)
O2 Tb2 O11 Tb4 -129.0(4)
O19 Tb2 O11 Tb4 -46.9(3)
O7 Tb2 O11 Tb4 29.9(3)
O1 Tb2 O11 Tb4 174.6(3)
O15 Tb2 O11 Tb4 -51.1(7)
O8 Tb2 O11 Tb4 80.3(5)
Tb1 Tb2 O11 Tb4 128.07(19)
Tb3 Tb2 O11 Tb4 -93.3(4)
O4 Tb4 O11 C47 -100.2(11)
O7 Tb4 O11 C47 111.7(11)
O19 Tb4 O11 C47 -173.6(12)
O18 Tb4 O11 C47 164.5(10)
N14 Tb4 O11 C47 48.2(11)
N9 Tb4 O11 C47 -80.4(12)
N11 Tb4 O11 C47 -15.8(11)
N6 Tb4 O11 C47 39.1(15)
Tb2 Tb4 O11 C47 141.0(12)
Tb3 Tb4 O11 C47 -126.6(12)
O4 Tb4 O11 Tb3 26.5(4)
O7 Tb4 O11 Tb3 -121.7(4)
O19 Tb4 O11 Tb3 -47.0(3)
O18 Tb4 O11 Tb3 -68.9(5)
N14 Tb4 O11 Tb3 174.8(4)
N9 Tb4 O11 Tb3 46.2(6)
N11 Tb4 O11 Tb3 110.8(4)
N6 Tb4 O11 Tb3 165.7(7)
Tb2 Tb4 O11 Tb3 -92.4(3)
O4 Tb4 O11 Tb2 118.9(4)
O7 Tb4 O11 Tb2 -29.3(3)
O19 Tb4 O11 Tb2 45.4(3)
O18 Tb4 O11 Tb2 23.6(5)
N14 Tb4 O11 Tb2 -92.8(4)
N9 Tb4 O11 Tb2 138.6(5)
N11 Tb4 O11 Tb2 -156.8(4)
N6 Tb4 O11 Tb2 -101.9(8)
Tb3 Tb4 O11 Tb2 92.4(3)
O5 Tb3 O12 C48 163.4(11)
O4 Tb3 O12 C48 -116.8(11)
O19 Tb3 O12 C48 -63.7(11)
O17 Tb3 O12 C48 73.5(11)
O2 Tb3 O12 C48 16.5(12)
O11 Tb3 O12 C48 -28.8(10)
O16 Tb3 O12 C48 -148.2(10)
O3 Tb3 O12 C48 93.4(11)
Tb2 Tb3 O12 C48 -23.1(11)
Tb4 Tb3 O12 C48 -75.1(10)
O5 Tb3 O12 C52 10.4(12)
O4 Tb3 O12 C52 90.2(12)
O19 Tb3 O12 C52 143.3(11)
O17 Tb3 O12 C52 -79.5(12)
O2 Tb3 O12 C52 -136.5(11)
O11 Tb3 O12 C52 178.2(13)
O16 Tb3 O12 C52 58.8(14)
O3 Tb3 O12 C52 -59.6(13)
Tb2 Tb3 O12 C52 -176.1(11)
Tb4 Tb3 O12 C52 131.9(12)
O10 Tb2 O19 Tb3 -57.5(6)
O2 Tb2 O19 Tb3 28.3(4)
O7 Tb2 O19 Tb3 -133.0(4)
O1 Tb2 O19 Tb3 60.5(7)
O15 Tb2 O19 Tb3 127.1(5)
O8 Tb2 O19 Tb3 -175.3(4)
O11 Tb2 O19 Tb3 -49.9(3)
Tb1 Tb2 O19 Tb3 -102(3)
Tb4 Tb2 O19 Tb3 -101.4(5)
O10 Tb2 O19 Tb4 43.9(6)
O2 Tb2 O19 Tb4 129.7(5)
O7 Tb2 O19 Tb4 -31.6(4)
O1 Tb2 O19 Tb4 162.0(5)
O15 Tb2 O19 Tb4 -131.4(6)
O8 Tb2 O19 Tb4 -73.9(6)
O11 Tb2 O19 Tb4 51.5(4)
Tb1 Tb2 O19 Tb4 -1(3)
Tb3 Tb2 O19 Tb4 101.4(5)
O5 Tb3 O19 Tb2 179.4(5)
O4 Tb3 O19 Tb2 137.0(5)
O17 Tb3 O19 Tb2 8.5(7)
O2 Tb3 O19 Tb2 -27.2(3)
O11 Tb3 O19 Tb2 51.4(4)
O16 Tb3 O19 Tb2 -136.1(5)
O3 Tb3 O19 Tb2 -78.8(4)
O12 Tb3 O19 Tb2 85.6(4)
Tb4 Tb3 O19 Tb2 102.5(5)
O5 Tb3 O19 Tb4 76.8(6)
O4 Tb3 O19 Tb4 34.5(4)
O17 Tb3 O19 Tb4 -94.0(6)
O2 Tb3 O19 Tb4 -129.7(4)
O11 Tb3 O19 Tb4 -51.1(4)
O16 Tb3 O19 Tb4 121.4(5)
O3 Tb3 O19 Tb4 178.7(3)
O12 Tb3 O19 Tb4 -16.9(5)
Tb2 Tb3 O19 Tb4 -102.5(5)
O4 Tb4 O19 Tb2 -136.7(5)
O7 Tb4 O19 Tb2 31.3(4)
O18 Tb4 O19 Tb2 109.7(5)
N14 Tb4 O19 Tb2 -0.7(7)
N9 Tb4 O19 Tb2 177.9(4)
O11 Tb4 O19 Tb2 -52.1(4)
N11 Tb4 O19 Tb2 -86.8(7)
N6 Tb4 O19 Tb2 103.4(6)
Tb3 Tb4 O19 Tb2 -102.3(5)
O4 Tb4 O19 Tb3 -34.4(4)
O7 Tb4 O19 Tb3 133.6(4)
O18 Tb4 O19 Tb3 -147.9(5)
N14 Tb4 O19 Tb3 101.6(5)
N9 Tb4 O19 Tb3 -79.8(5)
O11 Tb4 O19 Tb3 50.2(4)
N11 Tb4 O19 Tb3 15.5(7)
N6 Tb4 O19 Tb3 -154.3(5)
Tb2 Tb4 O19 Tb3 102.3(5)
C2 N2 C1 N1 -2(3)
C2 N2 C1 C5 -177.7(15)
C4 N1 C1 N2 -3(2)
Tb1 N1 C1 N2 172.7(13)
C4 N1 C1 C5 173.4(13)
Tb1 N1 C1 C5 -11.0(18)
C1 N2 C2 C3 3(3)
N2 C2 C3 C4 0(3)
C1 N1 C4 C3 6(2)
Tb1 N1 C4 C3 -169.4(13)
C2 C3 C4 N1 -5(3)
N5 N4 C5 N3 0(3)
Tb1 N4 C5 N3 -179.7(12)
N5 N4 C5 C1 178.7(13)
Tb1 N4 C5 C1 -1(2)
N2 C1 C5 N4 -175.7(15)
N1 C1 C5 N4 8(2)
N2 C1 C5 N3 3(2)
N1 C1 C5 N3 -173.3(14)
N4 N5 C6 O1 1(2)
N4 N5 C6 C7 -178.4(13)
Tb2 O1 C6 N5 -161.8(11)
Tb1 O1 C6 N5 -10(2)
Tb2 O1 C6 C7 17(2)
Tb1 O1 C6 C7 169.1(10)
N5 C6 C7 C8 144.4(16)
O1 C6 C7 C8 -35(2)
N5 C6 C7 C12 -31(2)
O1 C6 C7 C12 149.5(14)
Tb2 O2 C8 C7 37(2)
Tb3 O2 C8 C7 -179.7(12)
Tb2 O2 C8 C9 -136.8(12)
Tb3 O2 C8 C9 7(2)
C12 C7 C8 O2 -175.9(14)
C6 C7 C8 O2 8(3)
C12 C7 C8 C9 -2(2)
C6 C7 C8 C9 -178.3(15)
C13 O3 C9 C10 -2(2)
Tb3 O3 C9 C10 179.3(12)
C13 O3 C9 C8 -176.7(14)
Tb3 O3 C9 C8 4.6(18)
O2 C8 C9 C10 178.4(15)
C7 C8 C9 C10 4(2)
O2 C8 C9 O3 -7(2)
C7 C8 C9 O3 179.0(14)
O3 C9 C10 C11 -178.2(15)
C8 C9 C10 C11 -4(2)
C9 C10 C11 C12 2(2)
C10 C11 C12 C7 0(2)
C8 C7 C12 C11 0(2)
C6 C7 C12 C11 176.5(15)
C17 N6 C14 N7 5(3)
Tb4 N6 C14 N7 -169.2(14)
C17 N6 C14 C18 -175.2(17)
Tb4 N6 C14 C18 10(2)
C15 N7 C14 N6 -4(3)
C15 N7 C14 C18 176.0(17)
C14 N7 C15 C16 2(3)
N7 C15 C16 C17 -1(3)
C15 C16 C17 N6 2(3)
C14 N6 C17 C16 -4(3)
Tb4 N6 C17 C16 169.5(14)
N10 N9 C18 N8 -1(3)
Tb4 N9 C18 N8 179.9(14)
N10 N9 C18 C14 177.5(15)
Tb4 N9 C18 C14 -2(2)
N6 C14 C18 N9 -6(3)
N7 C14 C18 N9 173.3(17)
N6 C14 C18 N8 171.8(18)
N7 C14 C18 N8 -8(3)
Tb3 O4 C19 N10 -160.0(13)
Tb4 O4 C19 N10 6(3)
Tb3 O4 C19 C20 19(3)
Tb4 O4 C19 C20 -175.7(12)
N9 N10 C19 O4 -5(3)
N9 N10 C19 C20 175.8(14)
O4 C19 C20 C21 -7(3)
N10 C19 C20 C21 172.1(18)
O4 C19 C20 C25 173.8(17)
N10 C19 C20 C25 -7(3)
Tb3 O5 C21 C20 -9(3)
Tb3 O5 C21 C22 173.9(13)
C25 C20 C21 O5 -178.9(18)
C19 C20 C21 O5 2(3)
C25 C20 C21 C22 -2(3)
C19 C20 C21 C22 178.4(17)
C26 O6 C22 C23 -1(3)
C26 O6 C22 C21 -177.2(18)
O5 C21 C22 C23 178.6(19)
C20 C21 C22 C23 1(3)
O5 C21 C22 O6 -5(3)
C20 C21 C22 O6 177.9(17)
O6 C22 C23 C24 -176.8(18)
C21 C22 C23 C24 -1(3)
C22 C23 C24 C25 1(3)
C23 C24 C25 C20 -1(3)
C21 C20 C25 C24 2(3)
C19 C20 C25 C24 -178.4(18)
C30 N11 C27 N12 2(3)
Tb4 N11 C27 N12 -179.0(13)
C30 N11 C27 C31 -176.5(15)
Tb4 N11 C27 C31 3(2)
C28 N12 C27 N11 -2(3)
C28 N12 C27 C31 176.5(15)
C27 N12 C28 C29 2(3)
N12 C28 C29 C30 -3(3)
C28 C29 C30 N11 3(3)
C27 N11 C30 C29 -2(3)
Tb4 N11 C30 C29 178.2(13)
N15 N14 C31 N13 -3(3)
Tb4 N14 C31 N13 168.9(13)
N15 N14 C31 C27 176.3(13)
Tb4 N14 C31 C27 -11(2)
N11 C27 C31 N14 5(2)
N12 C27 C31 N14 -173.4(15)
N11 C27 C31 N13 -175.4(15)
N12 C27 C31 N13 6(2)
N14 N15 C32 O7 -6(2)
N14 N15 C32 C33 170.7(15)
Tb2 O7 C32 N15 -107.3(15)
Tb4 O7 C32 N15 20(2)
Tb2 O7 C32 C33 76.2(16)
Tb4 O7 C32 C33 -156.5(11)
N15 C32 C33 C38 -53(2)
O7 C32 C33 C38 123.6(17)
N15 C32 C33 C34 138.9(18)
O7 C32 C33 C34 -45(2)
Tb2 O8 C34 C35 -138.9(13)
Tb1 O8 C34 C35 88.4(17)
Tb2 O8 C34 C33 40(2)
Tb1 O8 C34 C33 -92.9(18)
C38 C33 C34 O8 177.2(16)
C32 C33 C34 O8 -15(3)
C38 C33 C34 C35 -4(3)
C32 C33 C34 C35 163.8(16)
C39 O9 C35 C34 172.2(16)
C39 O9 C35 C36 -8(2)
O8 C34 C35 O9 2(2)
C33 C34 C35 O9 -176.7(16)
O8 C34 C35 C36 -178.2(15)
C33 C34 C35 C36 3(3)
O9 C35 C36 C37 -178.4(15)
C34 C35 C36 C37 2(3)
C35 C36 C37 C38 -6(3)
C36 C37 C38 C33 5(3)
C34 C33 C38 C37 0(3)
C32 C33 C38 C37 -167.9(16)
C41 N17 C40 N16 -6(3)
C41 N17 C40 C44 176.5(16)
C43 N16 C40 N17 4(3)
Tb1 N16 C40 N17 -178.4(15)
C43 N16 C40 C44 -179.1(15)
Tb1 N16 C40 C44 -1(2)
C40 N17 C41 C42 9(3)
N17 C41 C42 C43 -8(3)
C40 N16 C43 C42 -3(2)
Tb1 N16 C43 C42 179.1(12)
C41 C42 C43 N16 6(3)
N20 N19 C44 N18 3(2)
Tb1 N19 C44 N18 -178.8(13)
N20 N19 C44 C40 -173.9(13)
Tb1 N19 C44 C40 4(2)
N17 C40 C44 N19 176.0(16)
N16 C40 C44 N19 -2(2)
N17 C40 C44 N18 -2(2)
N16 C40 C44 N18 -179.0(15)
N19 N20 C45 O10 0(2)
N19 N20 C45 C46 180.0(14)
Tb2 O10 C45 N20 -116.7(16)
Tb1 O10 C45 N20 20(2)
Tb2 O10 C45 C46 63.5(19)
Tb1 O10 C45 C46 -159.9(10)
N20 C45 C46 C47 146.6(17)
O10 C45 C46 C47 -34(2)
N20 C45 C46 C51 -32(2)
O10 C45 C46 C51 147.5(14)
Tb3 O11 C47 C48 -36.5(18)
Tb2 O11 C47 C48 -158.0(11)
Tb4 O11 C47 C48 77.6(16)
Tb3 O11 C47 C46 146.3(13)
Tb2 O11 C47 C46 25(2)
Tb4 O11 C47 C46 -99.5(16)
C51 C46 C47 O11 173.0(14)
C45 C46 C47 O11 -6(3)
C51 C46 C47 C48 -4(3)
C45 C46 C47 C48 177.1(16)
C52 O12 C48 C47 178.6(14)
Tb3 O12 C48 C47 23.3(18)
C52 O12 C48 C49 0(2)
Tb3 O12 C48 C49 -155.6(13)
O11 C47 C48 O12 5(2)
C46 C47 C48 O12 -177.5(15)
O11 C47 C48 C49 -175.9(14)
C46 C47 C48 C49 1(3)
O12 C48 C49 C50 179.9(15)
C47 C48 C49 C50 1(3)
C48 C49 C50 C51 -1(3)
C49 C50 C51 C46 -2(2)
C47 C46 C51 C50 4(2)
C45 C46 C51 C50 -176.8(15)
